data_4341589
loop_
_publ_author_name
'Noor, Awal'
'Tamne, Emmanuel Sobgwi'
'Oelkers, Benjamin'
'Bauer, Tobias'
'Demeshko, Serhiy'
'Meyer, Franc'
'Heinemann, Frank W.'
'Kempe, Rhett'

_publ_section_title
;
 From Chromium-Chromium Quintuple Bonds to Molecular Squares and Porous
 Coordination Polymers.
;
_journal_name_full 'Inorganic chemistry'
_journal_page_first 141110123258001
_journal_paper_doi 10.1021/ic501400n
_journal_year 2014
_chemical_formula_moiety 'C148 H156 Cr4 N20, 11(C4 H8 O)'
_chemical_formula_sum 'C192 H244 Cr4 N20 O11'
_chemical_formula_weight 3216.07
_chemical_name_common 'Compound 4'
_chemical_name_systematic
;
 ?
;
_space_group_IT_number 2
_symmetry_cell_setting triclinic
_symmetry_space_group_name_Hall '-P 1'
_symmetry_space_group_name_H-M 'P -1'
_atom_sites_solution_hydrogens geom
_atom_sites_solution_primary direct
_atom_sites_solution_secondary difmap
_audit_creation_method SHELXL-97
_cell_angle_alpha 61.154(3)
_cell_angle_beta 64.968(3)
_cell_angle_gamma 88.611(4)
_cell_formula_units_Z 1
_cell_length_a 17.385(3)
_cell_length_b 18.505(3)
_cell_length_c 19.034(3)
_cell_measurement_reflns_used 9915
_cell_measurement_temperature 100(2)
_cell_measurement_theta_max 22.9
_cell_measurement_theta_min 2.33
_cell_volume 4733.3(14)
_computing_cell_refinement 'Bruker SAINT'
_computing_data_collection 'Bruker APEX2'
_computing_data_reduction 'Bruker SAINT'
_computing_molecular_graphics 'Ortep-3 for Windows (Farrugia, 1997)'
_computing_publication_material 'WinGX publication routines (Farrugia, 1999)'
_computing_structure_refinement 'SHELXL-97 (Sheldrick, 2008)'
_computing_structure_solution 'SHELXS-97 (Sheldrick, 2008)'
_diffrn_ambient_temperature 100(2)
_diffrn_measured_fraction_theta_full 0.999
_diffrn_measured_fraction_theta_max 0.996
_diffrn_measurement_device_type 'Bruker APEX-II CCD'
_diffrn_measurement_method '\f and \w scans'
_diffrn_radiation_monochromator graphite
_diffrn_radiation_source 'fine-focus sealed tube'
_diffrn_radiation_type MoK\a
_diffrn_radiation_wavelength 0.71073
_diffrn_reflns_av_R_equivalents 0.0755
_diffrn_reflns_av_sigmaI/netI 0.0966
_diffrn_reflns_limit_h_max 22
_diffrn_reflns_limit_h_min -22
_diffrn_reflns_limit_k_max 23
_diffrn_reflns_limit_k_min -23
_diffrn_reflns_limit_l_max 24
_diffrn_reflns_limit_l_min -24
_diffrn_reflns_number 72956
_diffrn_reflns_theta_full 25.00
_diffrn_reflns_theta_max 27.09
_diffrn_reflns_theta_min 1.31
_diffrn_standards_number 0
_exptl_absorpt_coefficient_mu 0.284
_exptl_absorpt_correction_T_max 0.7455
_exptl_absorpt_correction_T_min 0.6729
_exptl_absorpt_correction_type numerical
_exptl_crystal_colour red
_exptl_crystal_density_diffrn 1.128
_exptl_crystal_density_method 'not measured'
_exptl_crystal_description prism
_exptl_crystal_F_000 1720
_exptl_crystal_size_max 0.2
_exptl_crystal_size_mid 0.1
_exptl_crystal_size_min 0.1
_refine_diff_density_max 1.161
_refine_diff_density_min -0.668
_refine_diff_density_rms 0.099
_refine_ls_extinction_method none
_refine_ls_goodness_of_fit_ref 1.054
_refine_ls_hydrogen_treatment constr
_refine_ls_matrix_type full
_refine_ls_number_parameters 1270
_refine_ls_number_reflns 20764
_refine_ls_number_restraints 623
_refine_ls_restrained_S_all 1.051
_refine_ls_R_factor_all 0.1630
_refine_ls_R_factor_gt 0.0937
_refine_ls_shift/su_max 0.093
_refine_ls_shift/su_mean 0.003
_refine_ls_structure_factor_coef Fsqd
_refine_ls_weighting_details 'calc w=1/[\s^2^(Fo^2^)+(0.1584P)^2^+5.7230P] where P=(Fo^2^+2Fc^2^)/3'
_refine_ls_weighting_scheme calc
_refine_ls_wR_factor_gt 0.2577
_refine_ls_wR_factor_ref 0.3063
_reflns_number_gt 11742
_reflns_number_total 20764
_reflns_threshold_expression >2\s(I)
_cod_data_source_file ic501400n_si_002.cif
_cod_data_source_block rk1102
_cod_original_cell_volume 4733.4(14)
_cod_database_code 4341589

loop_
_symmetry_equiv_pos_as_xyz
'x, y, z'
'-x, -y, -z'

loop_
_atom_site_label
_atom_site_type_symbol
_atom_site_fract_x
_atom_site_fract_y
_atom_site_fract_z
_atom_site_U_iso_or_equiv
_atom_site_adp_type
_atom_site_occupancy
_atom_site_symmetry_multiplicity
_atom_site_calc_flag
_atom_site_refinement_flags
_atom_site_disorder_assembly
_atom_site_disorder_group
Cr1 Cr 0.19972(5) 0.71908(4) 0.68266(5) 0.0308(2) Uani 1 1 d . A .
Cr2 Cr 0.24043(4) 0.83297(4) 0.26337(4) 0.02787(19) Uani 1 1 d . . .
N1 N 0.1997(3) 0.6497(3) 0.8086(3) 0.0490(11) Uani 1 1 d . . .
N2 N 0.2559(3) 0.6140(2) 0.7050(3) 0.0351(9) Uani 1 1 d . . .
N3 N 0.1176(3) 0.7955(2) 0.7064(3) 0.0351(9) Uani 1 1 d . . .
N4 N -0.1630(2) 1.0802(2) 0.7453(2) 0.0305(8) Uani 1 1 d . . .
N5 N 0.3294(3) 0.8229(3) 0.6039(3) 0.0488(11) Uani 1 1 d . . .
N6 N 0.2009(2) 0.7522(2) 0.5643(2) 0.0316(8) Uani 1 1 d . . .
N7 N 0.2335(2) 0.8151(2) 0.3794(2) 0.0303(8) Uani 1 1 d . A .
N8 N 0.2756(2) 0.8357(2) 0.1418(2) 0.0326(8) Uani 1 1 d . . .
N9 N 0.3530(3) 0.7895(3) 0.2170(3) 0.0389(9) Uani 1 1 d . . .
N10 N 0.1381(3) 0.7068(2) 0.3511(3) 0.0389(9) Uani 1 1 d . . .
C1 C 0.1895(13) 0.6521(11) 0.8820(13) 0.058(5) Uani 0.497(14) 1 d PDU A 1
C2 C 0.2109(14) 0.5880(11) 0.9440(11) 0.066(4) Uani 0.497(14) 1 d PDU A 1
H2 H 0.1984 0.5835 0.9987 0.079 Uiso 0.497(14) 1 calc PR A 1
C3 C 0.2510(14) 0.5313(11) 0.9222(13) 0.068(5) Uani 0.497(14) 1 d PDU A 1
H3 H 0.2756 0.4960 0.9574 0.082 Uiso 0.497(14) 1 calc PR A 1
C6 C 0.1492(13) 0.7193(11) 0.8969(13) 0.060(5) Uani 0.497(14) 1 d PDU A 1
C7 C 0.0634(13) 0.7150(12) 0.9252(13) 0.063(5) Uani 0.497(14) 1 d PDU A 1
C8 C 0.0228(13) 0.7756(11) 0.9370(13) 0.065(5) Uani 0.497(14) 1 d PDU A 1
H8 H -0.0362 0.7716 0.9536 0.078 Uiso 0.497(14) 1 calc PR A 1
C9 C 0.0712(13) 0.8413(11) 0.9238(11) 0.061(4) Uani 0.497(14) 1 d PDU A 1
H9 H 0.0446 0.8817 0.9346 0.074 Uiso 0.497(14) 1 calc PR A 1
C10 C 0.1608(14) 0.8494(11) 0.8940(12) 0.069(4) Uani 0.497(14) 1 d PDU A 1
H10 H 0.1932 0.8962 0.8833 0.083 Uiso 0.497(14) 1 calc PR A 1
C11 C 0.2030(13) 0.7878(11) 0.8800(12) 0.066(4) Uani 0.497(14) 1 d PDU A 1
C12 C 0.0050(15) 0.6382(12) 0.9467(14) 0.078(8) Uani 0.497(14) 1 d PDU A 1
H12A H 0.0250 0.6347 0.8933 0.116 Uiso 0.497(14) 1 calc PR A 1
H12B H -0.0540 0.6448 0.9657 0.116 Uiso 0.497(14) 1 calc PR A 1
H12C H 0.0076 0.5874 0.9945 0.116 Uiso 0.497(14) 1 calc PR A 1
C13 C 0.3006(13) 0.7968(16) 0.8494(17) 0.092(7) Uani 0.497(14) 1 d PDU A 1
H13A H 0.3274 0.8547 0.8227 0.137 Uiso 0.497(14) 1 calc PR A 1
H13B H 0.3262 0.7802 0.8053 0.137 Uiso 0.497(14) 1 calc PR A 1
H13C H 0.3097 0.7612 0.9009 0.137 Uiso 0.497(14) 1 calc PR A 1
C1A C 0.1594(12) 0.6254(10) 0.9006(13) 0.052(4) Uani 0.503(14) 1 d PDU A 2
C2A C 0.1675(12) 0.5532(11) 0.9685(11) 0.061(4) Uani 0.503(14) 1 d PDU A 2
H2A H 0.1429 0.5422 1.0275 0.073 Uiso 0.503(14) 1 calc PR A 2
C3A C 0.2123(12) 0.4984(11) 0.9468(11) 0.055(4) Uani 0.503(14) 1 d PDU A 2
H3A H 0.2139 0.4471 0.9916 0.066 Uiso 0.503(14) 1 calc PR A 2
C6A C 0.1116(12) 0.6883(11) 0.9186(13) 0.057(4) Uani 0.503(14) 1 d PDU A 2
C7A C 0.0289(13) 0.6878(13) 0.9331(12) 0.054(5) Uani 0.503(14) 1 d PDU A 2
C8A C -0.0159(13) 0.7448(12) 0.9492(13) 0.067(5) Uani 0.503(14) 1 d PDU A 2
H8A H -0.0729 0.7425 0.9579 0.080 Uiso 0.503(14) 1 calc PR A 2
C9A C 0.0240(14) 0.8045(13) 0.9520(13) 0.066(5) Uani 0.503(14) 1 d PDU A 2
H9A H -0.0061 0.8424 0.9649 0.079 Uiso 0.503(14) 1 calc PR A 2
C10A C 0.1093(14) 0.8090(12) 0.9359(12) 0.072(4) Uani 0.503(14) 1 d PDU A 2
H10A H 0.1368 0.8517 0.9356 0.086 Uiso 0.503(14) 1 calc PR A 2
C11A C 0.1561(13) 0.7507(12) 0.9198(12) 0.068(4) Uani 0.503(14) 1 d PDU A 2
C12A C -0.0217(13) 0.6172(13) 0.9373(12) 0.061(5) Uani 0.503(14) 1 d PDU A 2
H12D H 0.0165 0.6052 0.8922 0.092 Uiso 0.503(14) 1 calc PR A 2
H12E H -0.0695 0.6356 0.9258 0.092 Uiso 0.503(14) 1 calc PR A 2
H12F H -0.0437 0.5670 0.9965 0.092 Uiso 0.503(14) 1 calc PR A 2
C13A C 0.2516(14) 0.7575(14) 0.9002(17) 0.084(6) Uani 0.503(14) 1 d PDU A 2
H13D H 0.2751 0.8122 0.8855 0.126 Uiso 0.503(14) 1 calc PR A 2
H13E H 0.2846 0.7500 0.8499 0.126 Uiso 0.503(14) 1 calc PR A 2
H13F H 0.2550 0.7143 0.9530 0.126 Uiso 0.503(14) 1 calc PR A 2
C4 C 0.2571(5) 0.5234(4) 0.8518(4) 0.0646(18) Uani 1 1 d . . .
H4 H 0.2714 0.4768 0.8466 0.078 Uiso 1 1 calc R A 1
C5 C 0.2394(3) 0.5931(3) 0.7878(3) 0.0408(11) Uani 1 1 d . A .
C14 C 0.2923(3) 0.5607(3) 0.6710(3) 0.0358(10) Uani 1 1 d . A .
C15 C 0.3823(4) 0.5768(3) 0.6182(4) 0.0469(12) Uani 1 1 d . . .
C16 C 0.4145(4) 0.5223(5) 0.5865(5) 0.0691(18) Uani 1 1 d . A .
H16 H 0.4744 0.5310 0.5525 0.083 Uiso 1 1 calc R . .
C17 C 0.3599(5) 0.4566(4) 0.6043(4) 0.0633(17) Uani 1 1 d . . .
H17 H 0.3831 0.4203 0.5841 0.076 Uiso 1 1 calc R A .
C18 C 0.2728(5) 0.4442(4) 0.6511(4) 0.0670(18) Uani 1 1 d . A .
H18 H 0.2364 0.4009 0.6604 0.080 Uiso 1 1 calc R . .
C19 C 0.2364(4) 0.4957(4) 0.6859(4) 0.0583(16) Uani 1 1 d D . .
C20 C 0.4423(4) 0.6516(4) 0.5950(5) 0.0631(17) Uani 1 1 d . A .
H20 H 0.4054 0.6810 0.6228 0.076 Uiso 1 1 calc R . .
C21 C 0.5040(7) 0.6238(8) 0.6353(7) 0.139(4) Uani 1 1 d . . .
H21A H 0.4712 0.5835 0.6993 0.209 Uiso 1 1 calc R A .
H21B H 0.5358 0.6722 0.6258 0.209 Uiso 1 1 calc R . .
H21C H 0.5440 0.5983 0.6064 0.209 Uiso 1 1 calc R . .
C22 C 0.4908(6) 0.7137(5) 0.4955(6) 0.095(3) Uani 1 1 d . . .
H22A H 0.5295 0.6879 0.4660 0.142 Uiso 1 1 calc R A .
H22B H 0.5239 0.7622 0.4845 0.142 Uiso 1 1 calc R . .
H22C H 0.4502 0.7312 0.4718 0.142 Uiso 1 1 calc R . .
C23 C 0.1374(9) 0.4954(13) 0.7189(13) 0.065(5) Uani 0.56(3) 1 d PDU A 6
H23 H 0.1313 0.5508 0.7124 0.078 Uiso 0.56(3) 1 calc PR A 6
C24 C 0.0871(12) 0.4301(18) 0.8201(10) 0.096(7) Uani 0.56(3) 1 d PDU A 6
H24A H 0.0264 0.4309 0.8416 0.145 Uiso 0.56(3) 1 calc PR A 6
H24B H 0.1089 0.4433 0.8522 0.145 Uiso 0.56(3) 1 calc PR A 6
H24C H 0.0942 0.3748 0.8304 0.145 Uiso 0.56(3) 1 calc PR A 6
C25 C 0.092(2) 0.482(3) 0.671(2) 0.089(7) Uani 0.56(3) 1 d PDU A 6
H25A H 0.0916 0.4269 0.6801 0.134 Uiso 0.56(3) 1 calc PR A 6
H25B H 0.1218 0.5242 0.6076 0.134 Uiso 0.56(3) 1 calc PR A 6
H25C H 0.0326 0.4883 0.6966 0.134 Uiso 0.56(3) 1 calc PR A 6
C23A C 0.1402(10) 0.4665(14) 0.7558(13) 0.058(6) Uani 0.44(3) 1 d PDU A 7
H23A H 0.1253 0.5002 0.7847 0.069 Uiso 0.44(3) 1 calc PR A 7
C24A C 0.1118(14) 0.3727(15) 0.8271(11) 0.076(7) Uani 0.44(3) 1 d PDU A 7
H24D H 0.0511 0.3590 0.8692 0.114 Uiso 0.44(3) 1 calc PR A 7
H24E H 0.1455 0.3591 0.8590 0.114 Uiso 0.44(3) 1 calc PR A 7
H24F H 0.1209 0.3406 0.7981 0.114 Uiso 0.44(3) 1 calc PR A 7
C25A C 0.096(2) 0.486(3) 0.696(2) 0.090(13) Uani 0.44(3) 1 d PDU A 7
H25D H 0.1162 0.4565 0.6632 0.135 Uiso 0.44(3) 1 calc PR A 7
H25E H 0.1109 0.5454 0.6533 0.135 Uiso 0.44(3) 1 calc PR A 7
H25F H 0.0342 0.4666 0.7332 0.135 Uiso 0.44(3) 1 calc PR A 7
C26 C 0.0321(3) 0.7782(3) 0.7269(3) 0.0393(11) Uani 1 1 d . A .
H26 H 0.0115 0.7286 0.7329 0.047 Uiso 1 1 calc R . .
C27 C -0.0251(3) 0.8279(3) 0.7392(3) 0.0387(11) Uani 1 1 d . . .
H27 H -0.0825 0.8108 0.7542 0.046 Uiso 1 1 calc R A .
C28 C 0.0024(3) 0.9062(3) 0.7294(3) 0.0323(10) Uani 1 1 d . A .
C29 C 0.0900(3) 0.9225(3) 0.7096(4) 0.0419(12) Uani 1 1 d . . .
H29 H 0.1127 0.9717 0.7030 0.050 Uiso 1 1 calc R A .
C30 C 0.1430(3) 0.8685(3) 0.6995(4) 0.0424(12) Uani 1 1 d . A .
H30 H 0.2000 0.8826 0.6872 0.051 Uiso 1 1 calc R . .
C31 C -0.0542(3) 0.9620(3) 0.7382(3) 0.0311(9) Uani 1 1 d . . .
C32 C -0.1426(3) 0.9449(3) 0.7594(3) 0.0348(10) Uani 1 1 d . A .
H32 H -0.1669 0.8935 0.7713 0.042 Uiso 1 1 calc R . .
C33 C -0.1931(3) 1.0022(3) 0.7629(3) 0.0344(10) Uani 1 1 d . . .
H33 H -0.2511 0.9876 0.7780 0.041 Uiso 1 1 calc R A .
C34 C -0.0789(3) 1.0969(3) 0.7264(3) 0.0368(11) Uani 1 1 d . . .
H34 H -0.0566 1.1486 0.7153 0.044 Uiso 1 1 calc R A .
C35 C -0.0246(3) 1.0426(3) 0.7224(3) 0.0365(10) Uani 1 1 d . A .
H35 H 0.0325 1.0583 0.7092 0.044 Uiso 1 1 calc R . .
C36 C 0.3483(4) 0.8925(4) 0.5246(4) 0.0635(16) Uani 1 1 d . A .
H36 H 0.3153 0.8940 0.4963 0.076 Uiso 1 1 calc R . .
C37 C 0.4137(4) 0.9627(4) 0.4815(5) 0.0644(17) Uani 1 1 d . . .
H37 H 0.4234 1.0096 0.4263 0.077 Uiso 1 1 calc R A .
C38 C 0.4651(3) 0.9630(3) 0.5210(4) 0.0523(14) Uani 1 1 d . . .
C39 C 0.4467(5) 0.8899(4) 0.6020(6) 0.077(2) Uani 1 1 d . . .
H39 H 0.4796 0.8857 0.6311 0.092 Uiso 1 1 calc R A .
C40 C 0.3798(5) 0.8228(4) 0.6401(6) 0.074(2) Uani 1 1 d . A .
H40 H 0.3695 0.7745 0.6948 0.089 Uiso 1 1 calc R . .
C41 C 0.2546(3) 0.7236(3) 0.5097(3) 0.0369(11) Uani 1 1 d . A .
H41 H 0.2819 0.6815 0.5338 0.044 Uiso 1 1 calc R . .
C42 C 0.2698(3) 0.7531(3) 0.4237(3) 0.0364(10) Uani 1 1 d . . .
H42 H 0.3073 0.7301 0.3923 0.044 Uiso 1 1 calc R A .
C43 C 0.1802(3) 0.8443(3) 0.4335(3) 0.0394(11) Uani 1 1 d . . .
H43 H 0.1535 0.8869 0.4092 0.047 Uiso 1 1 calc R A .
C44 C 0.1648(3) 0.8147(3) 0.5194(3) 0.0398(11) Uani 1 1 d . A .
H44 H 0.1274 0.8377 0.5507 0.048 Uiso 1 1 calc R . .
C45 C 0.2590(3) 0.8571(3) 0.0717(3) 0.0420(11) Uani 1 1 d . . .
C46 C 0.3149(4) 0.8507(4) -0.0013(4) 0.0569(15) Uani 1 1 d . . .
H46 H 0.3034 0.8662 -0.0496 0.068 Uiso 1 1 calc R . .
C47 C 0.3892(5) 0.8205(4) -0.0012(4) 0.0679(18) Uani 1 1 d . . .
H47 H 0.4273 0.8160 -0.0502 0.081 Uiso 1 1 calc R . .
C48 C 0.4077(4) 0.7972(4) 0.0686(4) 0.0583(16) Uani 1 1 d . . .
H48 H 0.4573 0.7767 0.0679 0.070 Uiso 1 1 calc R . .
C49 C 0.3491(3) 0.8052(3) 0.1426(3) 0.0410(11) Uani 1 1 d . . .
C50 C 0.1779(3) 0.8884(4) 0.0769(3) 0.0493(13) Uani 1 1 d . . .
C51 C 0.0989(4) 0.8313(5) 0.1139(4) 0.074(2) Uani 1 1 d . . .
C52 C 0.0262(5) 0.8610(9) 0.1173(6) 0.104(4) Uani 1 1 d . . .
H52 H -0.0251 0.8241 0.1401 0.125 Uiso 1 1 calc R . .
C53 C 0.0278(6) 0.9445(9) 0.0876(6) 0.109(4) Uani 1 1 d . . .
H53 H -0.0234 0.9631 0.0925 0.131 Uiso 1 1 calc R . .
C54 C 0.1036(5) 1.0036(6) 0.0499(5) 0.087(3) Uani 1 1 d . . .
H54 H 0.1034 1.0605 0.0290 0.105 Uiso 1 1 calc R . .
C55 C 0.1805(4) 0.9743(4) 0.0447(4) 0.0560(15) Uani 1 1 d . . .
C56 C 0.0974(6) 0.7390(5) 0.1443(5) 0.101(3) Uani 1 1 d . . .
H56A H 0.0614 0.7046 0.2089 0.151 Uiso 1 1 calc R . .
H56B H 0.1556 0.7303 0.1287 0.151 Uiso 1 1 calc R . .
H56C H 0.0741 0.7235 0.1146 0.151 Uiso 1 1 calc R . .
C57 C 0.2628(4) 1.0345(4) 0.0049(5) 0.0675(17) Uani 1 1 d . . .
H57A H 0.2786 1.0222 0.0515 0.101 Uiso 1 1 calc R . .
H57B H 0.2546 1.0914 -0.0206 0.101 Uiso 1 1 calc R . .
H57C H 0.3084 1.0288 -0.0419 0.101 Uiso 1 1 calc R . .
C58 C 0.4277(4) 0.7678(4) 0.2285(3) 0.0481(13) Uani 1 1 d . . .
C59 C 0.4806(4) 0.8268(4) 0.2245(3) 0.0580(16) Uani 1 1 d . . .
C60 C 0.5539(4) 0.8049(6) 0.2372(4) 0.082(2) Uani 1 1 d . . .
H60 H 0.5897 0.8433 0.2350 0.099 Uiso 1 1 calc R . .
C61 C 0.5733(6) 0.7285(8) 0.2526(5) 0.114(4) Uani 1 1 d . . .
H61 H 0.6233 0.7161 0.2581 0.137 Uiso 1 1 calc R . .
C62 C 0.5186(7) 0.6698(7) 0.2602(6) 0.104(3) Uani 1 1 d . . .
H62 H 0.5314 0.6171 0.2731 0.125 Uiso 1 1 calc R . .
C63 C 0.4437(5) 0.6868(5) 0.2489(4) 0.077(2) Uani 1 1 d . . .
C64 C 0.4578(4) 0.9111(4) 0.2100(4) 0.0561(15) Uani 1 1 d . . .
H64 H 0.3944 0.8992 0.2463 0.067 Uiso 1 1 calc R . .
C65 C 0.4979(5) 0.9533(5) 0.2422(5) 0.087(2) Uani 1 1 d . . .
H65A H 0.5596 0.9730 0.2030 0.131 Uiso 1 1 calc R . .
H65B H 0.4865 0.9132 0.3032 0.131 Uiso 1 1 calc R . .
H65C H 0.4726 1.0005 0.2406 0.131 Uiso 1 1 calc R . .
C66 C 0.4792(4) 0.9727(4) 0.1112(4) 0.0653(17) Uani 1 1 d . . .
H66A H 0.4567 1.0219 0.1061 0.098 Uiso 1 1 calc R . .
H66B H 0.4532 0.9456 0.0919 0.098 Uiso 1 1 calc R . .
H66C H 0.5413 0.9894 0.0735 0.098 Uiso 1 1 calc R . .
C67 C 0.3821(7) 0.6198(5) 0.2632(6) 0.095(3) Uani 1 1 d . . .
H67 H 0.3427 0.6476 0.2394 0.115 Uiso 1 1 calc R . .
C68 C 0.3269(8) 0.5577(5) 0.3650(6) 0.122(4) Uani 1 1 d . . .
H68A H 0.3643 0.5367 0.3922 0.183 Uiso 1 1 calc R . .
H68B H 0.2917 0.5112 0.3748 0.183 Uiso 1 1 calc R . .
H68C H 0.2898 0.5861 0.3921 0.183 Uiso 1 1 calc R . .
C69 C 0.4290(10) 0.5743(7) 0.2119(8) 0.158(6) Uani 1 1 d . . .
H69A H 0.4482 0.6115 0.1481 0.237 Uiso 1 1 calc R . .
H69B H 0.3894 0.5240 0.2343 0.237 Uiso 1 1 calc R . .
H69C H 0.4784 0.5593 0.2215 0.237 Uiso 1 1 calc R . .
C70 C 0.1460(4) 0.6501(3) 0.3265(3) 0.0548(15) Uani 1 1 d . . .
H70 H 0.1893 0.6653 0.2689 0.066 Uiso 1 1 calc R . .
C71 C 0.0929(4) 0.5692(3) 0.3825(4) 0.0614(17) Uani 1 1 d . . .
H71 H 0.1008 0.5322 0.3613 0.074 Uiso 1 1 calc R . .
C72 C 0.0288(3) 0.5430(3) 0.4688(3) 0.0366(10) Uani 1 1 d . . .
C73 C 0.0222(4) 0.6019(3) 0.4950(4) 0.0602(17) Uani 1 1 d . . .
H73 H -0.0188 0.5877 0.5532 0.072 Uiso 1 1 calc R . .
C74 C 0.0763(4) 0.6813(3) 0.4350(4) 0.0612(17) Uani 1 1 d . . .
H74 H 0.0693 0.7198 0.4542 0.073 Uiso 1 1 calc R . .
O1 O 0.1747(5) 0.2967(5) 0.6319(6) 0.141(3) Uani 1 1 d . . .
C75 C 0.1137(8) 0.2932(15) 0.6049(11) 0.236(11) Uani 1 1 d . . .
H75A H 0.0899 0.3433 0.5937 0.283 Uiso 1 1 calc R . .
H75B H 0.0663 0.2444 0.6543 0.283 Uiso 1 1 calc R . .
C76 C 0.1464(9) 0.2879(17) 0.5245(15) 0.262(12) Uani 1 1 d . . .
H76A H 0.1261 0.2313 0.5401 0.314 Uiso 1 1 calc R . .
H76B H 0.1275 0.3279 0.4822 0.314 Uiso 1 1 calc R . .
C77 C 0.2382(8) 0.3081(9) 0.4864(8) 0.153(5) Uani 1 1 d . . .
H77A H 0.2640 0.3598 0.4271 0.184 Uiso 1 1 calc R . .
H77B H 0.2631 0.2625 0.4806 0.184 Uiso 1 1 calc R . .
C78 C 0.2517(9) 0.3192(10) 0.5531(9) 0.190(8) Uani 1 1 d . . .
H78A H 0.2913 0.2850 0.5694 0.227 Uiso 1 1 calc R . .
H78B H 0.2790 0.3780 0.5246 0.227 Uiso 1 1 calc R . .
O2 O 0.2260(7) 0.1044(6) 0.6434(7) 0.185(4) Uani 1 1 d DU . .
C79 C 0.1986(7) 0.0911(8) 0.7357(8) 0.133(4) Uani 1 1 d DU C .
H79A H 0.1379 0.0613 0.7710 0.160 Uiso 1 1 calc R B 8
H79B H 0.1984 0.1474 0.7265 0.160 Uiso 1 1 calc R B 8
C80 C 0.2366(15) 0.0487(16) 0.8021(16) 0.130(9) Uani 0.43 1 d PDU C 8
H80A H 0.1928 0.0084 0.8638 0.156 Uiso 0.43 1 calc PR C 8
H80B H 0.2722 0.0890 0.8013 0.156 Uiso 0.43 1 calc PR C 8
C81 C 0.2912(17) 0.0057(18) 0.751(2) 0.189(14) Uani 0.43 1 d PDU C 8
H81A H 0.2622 -0.0532 0.7824 0.226 Uiso 0.43 1 calc PR C 8
H81B H 0.3483 0.0080 0.7475 0.226 Uiso 0.43 1 calc PR C 8
C82 C 0.301(2) 0.055(2) 0.6505(19) 0.154(13) Uani 0.43 1 d PDU C 8
H82A H 0.3566 0.0952 0.6088 0.185 Uiso 0.43 1 calc PR C 8
H82B H 0.2996 0.0148 0.6320 0.185 Uiso 0.43 1 calc PR C 8
C80A C 0.2866(10) 0.0822(13) 0.7322(17) 0.118(6) Uani 0.57 1 d PDU C 9
H80C H 0.2796 0.0477 0.7932 0.141 Uiso 0.57 1 calc PR C 9
H80D H 0.3227 0.1375 0.7035 0.141 Uiso 0.57 1 calc PR C 9
C81A C 0.3301(10) 0.0398(14) 0.6766(14) 0.095(5) Uani 0.57 1 d PDU C 9
H81C H 0.3051 -0.0207 0.7123 0.114 Uiso 0.57 1 calc PR C 9
H81D H 0.3925 0.0490 0.6555 0.114 Uiso 0.57 1 calc PR C 9
C82A C 0.3092(10) 0.0855(13) 0.5958(13) 0.127(7) Uani 0.57 1 d PDU C 9
H82C H 0.3532 0.1366 0.5450 0.152 Uiso 0.57 1 calc PR C 9
H82D H 0.3012 0.0487 0.5755 0.152 Uiso 0.57 1 calc PR C 9
O3 O 0.6531(7) 0.7824(11) 0.9961(9) 0.255(7) Uani 1 1 d . E .
C83 C 0.6181(7) 0.7383(7) 0.9759(9) 0.131(5) Uani 1 1 d D . .
H83A H 0.6319 0.7705 0.9124 0.157 Uiso 1 1 calc R D 3
H83B H 0.5553 0.7207 1.0132 0.157 Uiso 1 1 calc R D 3
C84 C 0.6608(11) 0.6603(9) 0.9969(18) 0.155(11) Uani 0.54 1 d PD E 3
H84A H 0.6468 0.6270 1.0604 0.187 Uiso 0.54 1 calc PR E 3
H84B H 0.6444 0.6243 0.9794 0.187 Uiso 0.54 1 calc PR E 3
C84A C 0.6890(10) 0.7143(12) 0.9064(12) 0.077(4) Uani 0.46 1 d PD E 4
H84C H 0.6663 0.6615 0.9154 0.093 Uiso 0.46 1 calc PR E 4
H84D H 0.7105 0.7591 0.8434 0.093 Uiso 0.46 1 calc PR E 4
C85 C 0.7555(8) 0.7064(6) 0.9364(11) 0.143(5) Uani 1 1 d D . .
H85A H 0.7704 0.7456 0.8733 0.171 Uiso 1 1 calc R E 3
H85B H 0.7962 0.6697 0.9418 0.171 Uiso 1 1 calc R E 3
C86 C 0.7382(10) 0.7477(13) 0.9927(8) 0.221(10) Uani 1 1 d . E .
H86A H 0.7870 0.7937 0.9644 0.266 Uiso 1 1 calc R . .
H86B H 0.7288 0.7066 1.0535 0.266 Uiso 1 1 calc R . .
O4 O 0.1252(5) 0.4517(5) 0.2877(5) 0.152(3) Uani 1 1 d . . .
C87 C 0.2005(9) 0.4987(11) 0.2083(10) 0.226(10) Uani 1 1 d . . .
H87A H 0.2423 0.5180 0.2204 0.271 Uiso 1 1 calc R . .
H87B H 0.1886 0.5482 0.1666 0.271 Uiso 1 1 calc R . .
C88 C 0.2365(7) 0.4503(8) 0.1679(8) 0.127(4) Uani 1 1 d . . .
H88A H 0.2797 0.4243 0.1850 0.153 Uiso 1 1 calc R . .
H88B H 0.2626 0.4847 0.1021 0.153 Uiso 1 1 calc R . .
C89 C 0.1573(8) 0.3853(8) 0.2072(8) 0.125(4) Uani 1 1 d . . .
H89A H 0.1396 0.3972 0.1615 0.150 Uiso 1 1 calc R . .
H89B H 0.1694 0.3293 0.2292 0.150 Uiso 1 1 calc R . .
C90 C 0.0908(8) 0.3897(9) 0.2797(10) 0.177(7) Uani 1 1 d . . .
H90A H 0.0419 0.4044 0.2678 0.213 Uiso 1 1 calc R . .
H90B H 0.0705 0.3352 0.3358 0.213 Uiso 1 1 calc R . .
O5 O 0.1361(17) 1.0398(11) 0.4551(13) 0.188(8) Uani 0.50 1 d PDU F -5
C91 C 0.0510(19) 0.9921(19) 0.489(2) 0.150(13) Uani 0.50 1 d PDU F -5
H91A H 0.0356 0.9400 0.5462 0.180 Uiso 0.50 1 calc PR F -5
H91B H 0.0523 0.9774 0.4460 0.180 Uiso 0.50 1 calc PR F -5
C92 C -0.0172(15) 1.0445(13) 0.5026(18) 0.090(7) Uani 0.50 1 d PDU F -5
H92A H -0.0444 1.0564 0.4641 0.108 Uiso 0.50 1 calc PR F -5
H92B H -0.0615 1.0185 0.5655 0.108 Uiso 0.50 1 calc PR F -5
C93 C 0.0449(12) 1.1221(12) 0.4717(11) 0.106(6) Uani 0.50 1 d PDU F -5
H93A H 0.0268 1.1724 0.4392 0.128 Uiso 0.50 1 calc PR F -5
H93B H 0.0410 1.1206 0.5248 0.128 Uiso 0.50 1 calc PR F -5
C94 C 0.1334(12) 1.1286(11) 0.4145(11) 0.113(6) Uani 0.50 1 d PDU F -5
H94A H 0.1736 1.1607 0.4179 0.136 Uiso 0.50 1 calc PR F -5
H94B H 0.1457 1.1538 0.3518 0.136 Uiso 0.50 1 calc PR F -5
O6 O 0.456(2) 0.590(2) 0.880(2) 0.328(14) Uani 0.50 1 d PDU G -5
C95 C 0.439(2) 0.638(2) 0.925(2) 0.270(15) Uani 0.50 1 d PDU G -5
H95A H 0.4632 0.6205 0.9662 0.324 Uiso 0.50 1 calc PR G -5
H95B H 0.3766 0.6328 0.9577 0.324 Uiso 0.50 1 calc PR G -5
C96 C 0.484(3) 0.729(2) 0.845(3) 0.289(16) Uani 0.50 1 d PDU G -5
H96A H 0.4417 0.7639 0.8430 0.346 Uiso 0.50 1 calc PR G -5
H96B H 0.5277 0.7520 0.8520 0.346 Uiso 0.50 1 calc PR G -5
C97 C 0.525(3) 0.726(2) 0.760(2) 0.281(15) Uani 0.50 1 d PDU G -5
H97A H 0.5767 0.7712 0.7129 0.337 Uiso 0.50 1 calc PR G -5
H97B H 0.4848 0.7254 0.7378 0.337 Uiso 0.50 1 calc PR G -5
C98 C 0.546(2) 0.639(3) 0.806(2) 0.264(14) Uani 0.50 1 d PDU G -5
H98A H 0.5701 0.6176 0.7658 0.317 Uiso 0.50 1 calc PR G -5
H98B H 0.5858 0.6403 0.8298 0.317 Uiso 0.50 1 calc PR G -5
O7 O 0.4162(10) 1.1543(9) 0.3052(12) 0.126(5) Uani 0.50 1 d PDU H -5
C99 C 0.377(2) 1.1538(19) 0.253(2) 0.221(15) Uani 0.50 1 d PDU H -5
H99A H 0.3403 1.0981 0.2849 0.266 Uiso 0.50 1 calc PR H -5
H99B H 0.4229 1.1636 0.1955 0.266 Uiso 0.50 1 calc PR H -5
C100 C 0.3230(17) 1.2204(18) 0.2345(18) 0.158(8) Uani 0.50 1 d PDU H -5
H10B H 0.2616 1.1958 0.2620 0.190 Uiso 0.50 1 calc PR H -5
H10C H 0.3453 1.2620 0.1704 0.190 Uiso 0.50 1 calc PR H -5
C101 C 0.343(2) 1.2555(19) 0.286(2) 0.199(10) Uani 0.50 1 d PDU H -5
H10D H 0.3946 1.3012 0.2455 0.239 Uiso 0.50 1 calc PR H -5
H10E H 0.2942 1.2766 0.3136 0.239 Uiso 0.50 1 calc PR H -5
C102 C 0.3569(17) 1.179(2) 0.3609(18) 0.180(9) Uani 0.50 1 d PDU H -5
H10F H 0.3816 1.1962 0.3892 0.217 Uiso 0.50 1 calc PR H -5
H10G H 0.3038 1.1355 0.4071 0.217 Uiso 0.50 1 calc PR H -5

loop_
_atom_site_aniso_label
_atom_site_aniso_U_11
_atom_site_aniso_U_22
_atom_site_aniso_U_33
_atom_site_aniso_U_23
_atom_site_aniso_U_13
_atom_site_aniso_U_12
Cr1 0.0378(4) 0.0337(4) 0.0294(4) -0.0214(3) -0.0173(3) 0.0144(3)
Cr2 0.0302(4) 0.0288(4) 0.0243(4) -0.0148(3) -0.0116(3) 0.0092(3)
N1 0.071(3) 0.063(3) 0.045(2) -0.039(2) -0.041(2) 0.039(2)
N2 0.044(2) 0.033(2) 0.033(2) -0.0205(17) -0.0189(18) 0.0157(17)
N3 0.044(2) 0.040(2) 0.037(2) -0.0271(19) -0.0233(18) 0.0184(18)
N4 0.038(2) 0.0304(19) 0.0302(19) -0.0178(16) -0.0191(16) 0.0120(16)
N5 0.044(2) 0.040(2) 0.068(3) -0.030(2) -0.029(2) 0.014(2)
N6 0.038(2) 0.0303(19) 0.0306(19) -0.0196(16) -0.0155(16) 0.0141(16)
N7 0.034(2) 0.0295(19) 0.0226(17) -0.0138(15) -0.0094(15) 0.0106(15)
N8 0.036(2) 0.033(2) 0.0282(19) -0.0184(17) -0.0118(16) 0.0067(16)
N9 0.041(2) 0.045(2) 0.029(2) -0.0198(18) -0.0146(17) 0.0212(18)
N10 0.044(2) 0.033(2) 0.032(2) -0.0162(18) -0.0120(18) 0.0026(17)
C1 0.094(12) 0.069(9) 0.046(8) -0.042(7) -0.047(8) 0.044(9)
C2 0.116(12) 0.073(10) 0.043(8) -0.039(7) -0.054(8) 0.047(8)
C3 0.093(13) 0.067(10) 0.045(9) -0.022(8) -0.041(9) 0.036(9)
C6 0.097(11) 0.072(10) 0.047(8) -0.045(8) -0.048(8) 0.053(8)
C7 0.103(12) 0.057(9) 0.043(7) -0.035(7) -0.037(8) 0.038(8)
C8 0.098(11) 0.067(10) 0.044(7) -0.042(7) -0.031(8) 0.041(8)
C9 0.101(12) 0.063(9) 0.049(8) -0.038(7) -0.049(8) 0.045(8)
C10 0.115(12) 0.080(10) 0.057(8) -0.051(8) -0.060(8) 0.047(9)
C11 0.105(12) 0.082(10) 0.051(8) -0.051(8) -0.053(8) 0.055(8)
C12 0.097(18) 0.098(17) 0.040(9) -0.039(11) -0.032(10) 0.060(15)
C13 0.098(14) 0.137(18) 0.119(17) -0.109(16) -0.066(12) 0.050(13)
C1A 0.066(9) 0.075(10) 0.060(9) -0.051(8) -0.048(8) 0.041(8)
C2A 0.083(10) 0.075(10) 0.045(8) -0.035(7) -0.044(7) 0.035(8)
C3A 0.077(11) 0.062(9) 0.032(8) -0.024(7) -0.032(7) 0.036(8)
C6A 0.087(11) 0.073(9) 0.045(8) -0.044(7) -0.043(8) 0.031(8)
C7A 0.092(12) 0.064(11) 0.035(7) -0.042(9) -0.037(8) 0.046(10)
C8A 0.104(12) 0.070(10) 0.050(8) -0.041(8) -0.046(9) 0.047(9)
C9A 0.095(11) 0.082(11) 0.058(9) -0.062(8) -0.036(8) 0.041(9)
C10A 0.104(11) 0.088(10) 0.057(8) -0.054(8) -0.045(8) 0.038(9)
C11A 0.103(11) 0.088(10) 0.049(8) -0.057(7) -0.043(7) 0.043(8)
C12A 0.065(10) 0.085(11) 0.025(7) -0.027(7) -0.018(6) 0.038(9)
C13A 0.106(14) 0.118(15) 0.125(16) -0.102(14) -0.088(13) 0.063(12)
C4 0.094(5) 0.079(4) 0.057(4) -0.045(3) -0.055(4) 0.057(4)
C5 0.051(3) 0.050(3) 0.040(3) -0.031(2) -0.029(2) 0.025(2)
C14 0.051(3) 0.032(2) 0.029(2) -0.017(2) -0.022(2) 0.019(2)
C15 0.050(3) 0.051(3) 0.055(3) -0.034(3) -0.030(3) 0.027(3)
C16 0.063(4) 0.085(5) 0.085(5) -0.063(4) -0.036(4) 0.047(4)
C17 0.087(5) 0.052(4) 0.067(4) -0.043(3) -0.035(4) 0.037(3)
C18 0.090(5) 0.038(3) 0.060(4) -0.033(3) -0.017(3) 0.008(3)
C19 0.063(4) 0.050(3) 0.048(3) -0.033(3) -0.006(3) 0.003(3)
C20 0.043(3) 0.075(4) 0.088(5) -0.058(4) -0.025(3) 0.021(3)
C21 0.116(8) 0.168(10) 0.117(8) -0.043(8) -0.074(7) -0.021(7)
C22 0.099(6) 0.069(5) 0.119(7) -0.037(5) -0.066(6) 0.015(4)
C23 0.078(10) 0.055(9) 0.036(9) -0.028(8) 0.001(8) -0.023(8)
C24 0.090(12) 0.123(19) 0.056(9) -0.035(11) -0.030(9) -0.007(11)
C25 0.092(14) 0.097(15) 0.063(12) -0.040(12) -0.025(9) 0.026(11)
C23A 0.049(8) 0.059(12) 0.018(9) -0.012(9) 0.015(7) -0.028(8)
C24A 0.062(11) 0.080(15) 0.051(9) -0.011(9) -0.023(8) -0.020(10)
C25A 0.047(12) 0.065(17) 0.08(2) 0.005(16) -0.012(13) 0.008(11)
C26 0.046(3) 0.034(2) 0.040(3) -0.022(2) -0.018(2) 0.012(2)
C27 0.037(3) 0.035(2) 0.042(3) -0.023(2) -0.013(2) 0.009(2)
C28 0.042(3) 0.034(2) 0.031(2) -0.022(2) -0.019(2) 0.014(2)
C29 0.044(3) 0.048(3) 0.061(3) -0.042(3) -0.032(3) 0.019(2)
C30 0.048(3) 0.053(3) 0.062(3) -0.045(3) -0.037(3) 0.024(2)
C31 0.041(3) 0.032(2) 0.027(2) -0.0187(19) -0.0172(19) 0.0126(19)
C32 0.041(3) 0.026(2) 0.036(2) -0.016(2) -0.016(2) 0.0063(19)
C33 0.034(2) 0.032(2) 0.036(2) -0.017(2) -0.015(2) 0.0081(19)
C34 0.038(3) 0.037(3) 0.055(3) -0.032(2) -0.028(2) 0.015(2)
C35 0.037(3) 0.038(3) 0.052(3) -0.030(2) -0.027(2) 0.013(2)
C36 0.051(4) 0.067(4) 0.062(4) -0.028(3) -0.023(3) -0.005(3)
C37 0.060(4) 0.049(3) 0.065(4) -0.020(3) -0.025(3) -0.005(3)
C38 0.040(3) 0.039(3) 0.082(4) -0.035(3) -0.028(3) 0.014(2)
C39 0.076(5) 0.041(3) 0.123(6) -0.029(4) -0.072(5) 0.014(3)
C40 0.082(5) 0.031(3) 0.114(6) -0.022(3) -0.070(5) 0.017(3)
C41 0.044(3) 0.037(3) 0.033(2) -0.021(2) -0.018(2) 0.021(2)
C42 0.042(3) 0.036(2) 0.029(2) -0.019(2) -0.012(2) 0.016(2)
C43 0.054(3) 0.037(3) 0.034(2) -0.021(2) -0.024(2) 0.023(2)
C44 0.053(3) 0.041(3) 0.032(2) -0.023(2) -0.020(2) 0.023(2)
C45 0.047(3) 0.047(3) 0.031(2) -0.022(2) -0.015(2) 0.003(2)
C46 0.077(4) 0.068(4) 0.043(3) -0.037(3) -0.032(3) 0.018(3)
C47 0.094(5) 0.077(4) 0.050(3) -0.050(3) -0.029(3) 0.037(4)
C48 0.078(4) 0.066(4) 0.046(3) -0.038(3) -0.032(3) 0.042(3)
C49 0.050(3) 0.039(3) 0.033(2) -0.022(2) -0.015(2) 0.018(2)
C50 0.042(3) 0.073(4) 0.030(3) -0.023(3) -0.019(2) 0.004(3)
C51 0.055(4) 0.123(6) 0.034(3) -0.034(4) -0.019(3) -0.016(4)
C52 0.043(4) 0.210(12) 0.060(5) -0.069(7) -0.026(4) -0.003(6)
C53 0.055(5) 0.226(13) 0.070(6) -0.081(8) -0.045(5) 0.055(7)
C54 0.074(5) 0.137(7) 0.050(4) -0.041(4) -0.039(4) 0.053(5)
C55 0.043(3) 0.078(4) 0.038(3) -0.023(3) -0.022(2) 0.017(3)
C56 0.113(7) 0.102(6) 0.058(4) -0.022(4) -0.035(4) -0.052(5)
C57 0.079(5) 0.053(4) 0.065(4) -0.029(3) -0.032(4) 0.026(3)
C58 0.049(3) 0.060(3) 0.028(2) -0.021(2) -0.015(2) 0.030(3)
C59 0.043(3) 0.081(4) 0.027(3) -0.014(3) -0.016(2) 0.023(3)
C60 0.047(4) 0.124(6) 0.042(3) -0.020(4) -0.022(3) 0.033(4)
C61 0.077(6) 0.187(11) 0.043(4) -0.034(6) -0.032(4) 0.084(7)
C62 0.121(8) 0.123(8) 0.069(5) -0.048(5) -0.051(6) 0.095(7)
C63 0.097(5) 0.084(5) 0.048(4) -0.035(4) -0.033(4) 0.060(4)
C64 0.040(3) 0.068(4) 0.039(3) -0.012(3) -0.021(2) 0.004(3)
C65 0.087(5) 0.097(6) 0.059(4) -0.019(4) -0.043(4) -0.008(4)
C66 0.053(4) 0.069(4) 0.045(3) -0.005(3) -0.028(3) 0.000(3)
C67 0.148(8) 0.057(4) 0.081(5) -0.038(4) -0.053(5) 0.058(5)
C68 0.190(11) 0.059(5) 0.095(7) -0.031(5) -0.061(7) 0.051(6)
C69 0.271(16) 0.103(8) 0.133(9) -0.086(7) -0.096(10) 0.107(9)
C70 0.070(4) 0.044(3) 0.029(3) -0.021(2) -0.003(2) -0.008(3)
C71 0.085(4) 0.041(3) 0.036(3) -0.024(3) -0.004(3) -0.011(3)
C72 0.042(3) 0.030(2) 0.029(2) -0.014(2) -0.012(2) 0.000(2)
C73 0.058(4) 0.044(3) 0.047(3) -0.029(3) 0.009(3) -0.009(3)
C74 0.058(4) 0.041(3) 0.054(3) -0.031(3) 0.007(3) -0.007(3)
O1 0.125(6) 0.134(6) 0.141(7) -0.079(5) -0.034(5) 0.015(5)
C75 0.077(8) 0.50(3) 0.181(14) -0.20(2) -0.077(9) 0.059(13)
C76 0.094(10) 0.54(4) 0.30(2) -0.33(3) -0.080(13) 0.096(16)
C77 0.136(11) 0.165(11) 0.126(10) -0.085(9) -0.021(8) -0.029(9)
C78 0.168(12) 0.207(14) 0.141(10) -0.139(11) 0.033(9) -0.061(10)
O2 0.180(9) 0.157(7) 0.166(8) -0.096(7) -0.024(7) 0.030(7)
C79 0.109(8) 0.143(9) 0.142(9) -0.081(8) -0.048(7) 0.057(7)
C80 0.052(10) 0.160(17) 0.174(18) -0.079(15) -0.059(11) 0.029(11)
C81 0.068(12) 0.119(15) 0.25(2) -0.037(17) -0.047(14) 0.062(11)
C82 0.100(17) 0.122(17) 0.17(2) -0.086(16) -0.002(16) 0.025(15)
C80A 0.066(9) 0.140(12) 0.189(15) -0.123(12) -0.049(10) 0.010(9)
C81A 0.052(8) 0.121(12) 0.160(13) -0.106(11) -0.052(8) 0.044(7)
C82A 0.077(10) 0.095(12) 0.199(18) -0.072(13) -0.061(12) 0.014(9)
O3 0.129(8) 0.39(2) 0.246(14) -0.184(15) -0.069(9) 0.013(11)
C83 0.123(8) 0.173(10) 0.252(14) -0.174(11) -0.141(10) 0.093(8)
C84 0.144(18) 0.054(9) 0.28(3) -0.041(14) -0.16(2) 0.030(11)
C84A 0.073(10) 0.088(12) 0.093(12) -0.060(11) -0.043(9) 0.033(9)
C85 0.140(10) 0.064(5) 0.255(16) -0.067(8) -0.138(12) 0.050(6)
C86 0.144(12) 0.31(2) 0.088(8) 0.002(11) -0.076(9) -0.049(14)
O4 0.126(6) 0.192(7) 0.147(6) -0.147(6) -0.001(5) -0.020(5)
C87 0.169(12) 0.272(18) 0.166(12) -0.179(14) 0.063(10) -0.087(13)
C88 0.104(8) 0.178(11) 0.127(9) -0.108(9) -0.042(7) 0.039(8)
C89 0.152(10) 0.156(10) 0.130(9) -0.115(8) -0.070(8) 0.049(8)
C90 0.137(10) 0.198(13) 0.247(15) -0.200(13) -0.030(10) 0.006(9)
O5 0.241(19) 0.131(13) 0.113(12) -0.024(10) -0.069(13) 0.068(14)
C91 0.22(3) 0.13(2) 0.074(13) -0.059(17) -0.048(18) 0.110(18)
C92 0.126(15) 0.090(14) 0.057(9) -0.042(11) -0.042(11) 0.075(12)
C93 0.153(16) 0.116(13) 0.074(10) -0.057(10) -0.064(11) 0.042(12)
C94 0.122(13) 0.146(15) 0.072(10) -0.047(10) -0.060(10) 0.086(12)
O6 0.23(2) 0.48(3) 0.40(3) -0.31(3) -0.15(2) 0.01(2)
C95 0.20(2) 0.27(3) 0.45(4) -0.31(3) -0.11(2) 0.10(2)
C96 0.25(3) 0.40(3) 0.40(3) -0.33(3) -0.16(3) 0.12(3)
C97 0.26(3) 0.41(3) 0.40(3) -0.31(3) -0.21(2) 0.16(2)
C98 0.19(2) 0.40(3) 0.41(3) -0.33(3) -0.18(2) 0.16(2)
O7 0.144(11) 0.142(10) 0.200(14) -0.117(10) -0.139(10) 0.112(9)
C99 0.19(2) 0.159(19) 0.22(2) -0.088(18) -0.031(19) 0.103(17)
C100 0.161(19) 0.24(2) 0.132(15) -0.126(16) -0.082(14) 0.063(17)
C101 0.22(2) 0.25(2) 0.22(2) -0.172(19) -0.121(18) 0.115(19)
C102 0.179(18) 0.26(2) 0.23(2) -0.152(18) -0.172(16) 0.126(17)

loop_
_atom_type_symbol
_atom_type_description
_atom_type_scat_dispersion_real
_atom_type_scat_dispersion_imag
_atom_type_scat_source
C C 0.0033 0.0016 'International Tables Vol C Tables 4.2.6.8 and 6.1.1.4'
H H 0.0000 0.0000 'International Tables Vol C Tables 4.2.6.8 and 6.1.1.4'
N N 0.0061 0.0033 'International Tables Vol C Tables 4.2.6.8 and 6.1.1.4'
Cr Cr 0.3209 0.6236 'International Tables Vol C Tables 4.2.6.8 and 6.1.1.4'
O O 0.0106 0.0060 'International Tables Vol C Tables 4.2.6.8 and 6.1.1.4'

loop_
_geom_angle_atom_site_label_1
_geom_angle_atom_site_label_2
_geom_angle_atom_site_label_3
_geom_angle
_geom_angle_site_symmetry_1
_geom_angle_site_symmetry_3
N6 Cr1 N3 93.30(14) . .
N6 Cr1 N2 100.97(14) . .
N3 Cr1 N2 160.73(16) . .
N6 Cr1 N1 162.98(16) . .
N3 Cr1 N1 100.39(15) . .
N2 Cr1 N1 63.52(15) . .
N6 Cr1 N5 90.70(16) . .
N3 Cr1 N5 95.18(15) . .
N2 Cr1 N5 97.50(15) . .
N1 Cr1 N5 98.01(19) . .
N7 Cr2 N4 93.28(14) . 2_576
N7 Cr2 N9 100.56(15) . .
N4 Cr2 N9 155.40(15) 2_576 .
N7 Cr2 N8 164.70(15) . .
N4 Cr2 N8 101.44(14) 2_576 .
N9 Cr2 N8 64.19(15) . .
N7 Cr2 N10 87.62(14) . .
N4 Cr2 N10 101.80(15) 2_576 .
N9 Cr2 N10 99.02(15) . .
N8 Cr2 N10 93.38(14) . .
C1 N1 C5 122.5(7) . .
C5 N1 C1A 116.8(7) . .
C1 N1 Cr1 143.9(7) . .
C5 N1 Cr1 92.1(3) . .
C1A N1 Cr1 147.1(6) . .
C5 N2 C14 120.2(4) . .
C5 N2 Cr1 93.9(3) . .
C14 N2 Cr1 145.5(3) . .
C30 N3 C26 114.2(4) . .
C30 N3 Cr1 123.9(3) . .
C26 N3 Cr1 121.8(3) . .
C34 N4 C33 115.5(4) . .
C34 N4 Cr2 124.2(3) . 2_576
C33 N4 Cr2 120.1(3) . 2_576
C40 N5 C36 115.6(5) . .
C40 N5 Cr1 123.4(4) . .
C36 N5 Cr1 120.2(4) . .
C41 N6 C44 111.3(4) . .
C41 N6 Cr1 120.5(3) . .
C44 N6 Cr1 127.2(3) . .
C42 N7 C43 111.7(4) . .
C42 N7 Cr2 119.0(3) . .
C43 N7 Cr2 127.7(3) . .
C45 N8 C49 120.5(4) . .
C45 N8 Cr2 147.5(3) . .
C49 N8 Cr2 91.9(3) . .
C49 N9 C58 121.2(4) . .
C49 N9 Cr2 93.6(3) . .
C58 N9 Cr2 143.8(3) . .
C70 N10 C74 116.0(4) . .
C70 N10 Cr2 121.4(3) . .
C74 N10 Cr2 121.8(3) . .
N1 C1 C2 118.2(11) . .
N1 C1 C6 118.9(12) . .
C2 C1 C6 122.7(13) . .
C3 C2 C1 118.2(12) . .
C3 C2 H2 120.9 . .
C1 C2 H2 120.9 . .
C4 C3 C2 124.4(14) . .
C4 C3 H3 117.8 . .
C2 C3 H3 117.8 . .
C7 C6 C11 120.4(12) . .
C7 C6 C1 120.7(16) . .
C11 C6 C1 119.0(14) . .
C6 C7 C8 123.8(18) . .
C6 C7 C12 119.8(14) . .
C8 C7 C12 116.4(17) . .
C9 C8 C7 117.9(17) . .
C9 C8 H8 121.1 . .
C7 C8 H8 121.0 . .
C8 C9 C10 120.8(12) . .
C8 C9 H9 119.6 . .
C10 C9 H9 119.6 . .
C9 C10 C11 121.3(16) . .
C9 C10 H10 119.4 . .
C11 C10 H10 119.4 . .
C6 C11 C10 115.8(16) . .
C6 C11 C13 123.8(12) . .
C10 C11 C13 120.5(16) . .
C2A C1A N1 124.1(11) . .
C2A C1A C6A 122.4(14) . .
N1 C1A C6A 113.4(12) . .
C3A C2A C1A 119.1(12) . .
C3A C2A H2A 120.4 . .
C1A C2A H2A 120.4 . .
C2A C3A C4 117.8(12) . .
C2A C3A H3A 121.1 . .
C4 C3A H3A 121.1 . .
C7A C6A C11A 119.1(13) . .
C7A C6A C1A 122.4(15) . .
C11A C6A C1A 118.4(14) . .
C6A C7A C8A 123.6(18) . .
C6A C7A C12A 119.5(12) . .
C8A C7A C12A 116.9(17) . .
C9A C8A C7A 119.0(16) . .
C9A C8A H8A 120.5 . .
C7A C8A H8A 120.5 . .
C8A C9A C10A 119.8(13) . .
C8A C9A H9A 120.1 . .
C10A C9A H9A 120.1 . .
C9A C10A C11A 121.9(16) . .
C9A C10A H10A 119.0 . .
C11A C10A H10A 119.0 . .
C10A C11A C6A 116.6(15) . .
C10A C11A C13A 121.2(16) . .
C6A C11A C13A 122.1(12) . .
C7A C12A H12D 109.5 . .
C7A C12A H12E 109.5 . .
H12D C12A H12E 109.5 . .
C7A C12A H12F 109.5 . .
H12D C12A H12F 109.5 . .
H12E C12A H12F 109.5 . .
C11A C13A H13D 109.5 . .
C11A C13A H13E 109.5 . .
H13D C13A H13E 109.5 . .
C11A C13A H13F 109.5 . .
H13D C13A H13F 109.5 . .
H13E C13A H13F 109.5 . .
C3 C4 C5 113.7(8) . .
C5 C4 C3A 119.6(7) . .
C3 C4 H4 123.1 . .
C5 C4 H4 123.1 . .
C3A C4 H4 110.2 . .
N2 C5 N1 110.4(4) . .
N2 C5 C4 129.1(5) . .
N1 C5 C4 120.4(4) . .
C15 C14 C19 120.4(4) . .
C15 C14 N2 120.3(4) . .
C19 C14 N2 119.2(4) . .
C14 C15 C16 117.8(5) . .
C14 C15 C20 120.6(4) . .
C16 C15 C20 121.6(5) . .
C17 C16 C15 121.6(6) . .
C17 C16 H16 119.2 . .
C15 C16 H16 119.2 . .
C18 C17 C16 120.3(5) . .
C18 C17 H17 119.8 . .
C16 C17 H17 119.8 . .
C17 C18 C19 120.8(6) . .
C17 C18 H18 119.6 . .
C19 C18 H18 119.6 . .
C14 C19 C18 118.9(6) . .
C14 C19 C23A 121.6(9) . .
C18 C19 C23A 118.0(9) . .
C14 C19 C23 119.5(7) . .
C18 C19 C23 120.0(7) . .
C22 C20 C15 112.5(6) . .
C22 C20 C21 111.1(7) . .
C15 C20 C21 111.8(6) . .
C22 C20 H20 107.0 . .
C15 C20 H20 107.0 . .
C21 C20 H20 107.0 . .
C20 C21 H21A 109.5 . .
C20 C21 H21B 109.5 . .
H21A C21 H21B 109.5 . .
C20 C21 H21C 109.5 . .
H21A C21 H21C 109.5 . .
H21B C21 H21C 109.5 . .
C20 C22 H22A 109.5 . .
C20 C22 H22B 109.5 . .
H22A C22 H22B 109.5 . .
C20 C22 H22C 109.5 . .
H22A C22 H22C 109.5 . .
H22B C22 H22C 109.5 . .
C24 C23 C25 108.5(18) . .
C24 C23 C19 108.8(13) . .
C25 C23 C19 120.0(18) . .
C24 C23 H23 106.3 . .
C25 C23 H23 106.3 . .
C19 C23 H23 106.3 . .
C24A C23A C19 114.0(14) . .
C24A C23A C25A 109.3(19) . .
C19 C23A C25A 101.4(17) . .
C24A C23A H23A 110.6 . .
C19 C23A H23A 110.6 . .
C25A C23A H23A 110.6 . .
C27 C26 N3 125.3(4) . .
C27 C26 H26 117.4 . .
N3 C26 H26 117.4 . .
C26 C27 C28 120.6(5) . .
C26 C27 H27 119.7 . .
C28 C27 H27 119.7 . .
C29 C28 C31 123.8(4) . .
C29 C28 C27 113.4(4) . .
C31 C28 C27 122.7(4) . .
C30 C29 C28 122.2(4) . .
C30 C29 H29 118.9 . .
C28 C29 H29 118.9 . .
N3 C30 C29 124.3(5) . .
N3 C30 H30 117.9 . .
C29 C30 H30 117.9 . .
C32 C31 C28 123.7(4) . .
C32 C31 C35 114.0(4) . .
C28 C31 C35 122.3(4) . .
C33 C32 C31 121.5(4) . .
C33 C32 H32 119.3 . .
C31 C32 H32 119.3 . .
C32 C33 N4 123.7(4) . .
C32 C33 H33 118.2 . .
N4 C33 H33 118.2 . .
N4 C34 C35 124.3(4) . .
N4 C34 H34 117.9 . .
C35 C34 H34 117.9 . .
C34 C35 C31 121.1(4) . .
C34 C35 H35 119.5 . .
C31 C35 H35 119.5 . .
N5 C36 C37 124.2(6) . .
N5 C36 H36 117.9 . .
C37 C36 H36 117.9 . .
C36 C37 C38 119.9(6) . .
C36 C37 H37 120.1 . .
C38 C37 H37 120.1 . .
C39 C38 C37 115.6(5) . .
C39 C38 C38 122.2(7) . 2_676
C37 C38 C38 122.2(7) . 2_676
C38 C39 C40 120.5(6) . .
C38 C39 H39 119.7 . .
C40 C39 H39 119.7 . .
N5 C40 C39 124.1(6) . .
N5 C40 H40 117.9 . .
C39 C40 H40 117.9 . .
C42 C41 N6 124.2(4) . .
C42 C41 H41 117.9 . .
N6 C41 H41 117.9 . .
C41 C42 N7 124.3(4) . .
C41 C42 H42 117.9 . .
N7 C42 H42 117.9 . .
C44 C43 N7 124.0(4) . .
C44 C43 H43 118.0 . .
N7 C43 H43 118.0 . .
C43 C44 N6 124.6(4) . .
C43 C44 H44 117.7 . .
N6 C44 H44 117.7 . .
N8 C45 C46 121.3(5) . .
N8 C45 C50 116.9(4) . .
C46 C45 C50 121.8(5) . .
C45 C46 C47 118.5(5) . .
C45 C46 H46 120.8 . .
C47 C46 H46 120.8 . .
C48 C47 C46 122.1(5) . .
C48 C47 H47 119.0 . .
C46 C47 H47 119.0 . .
C47 C48 C49 118.0(5) . .
C47 C48 H48 121.0 . .
C49 C48 H48 121.0 . .
N9 C49 N8 110.3(4) . .
N9 C49 C48 130.1(5) . .
N8 C49 C48 119.6(5) . .
C55 C50 C51 120.3(6) . .
C55 C50 C45 119.2(5) . .
C51 C50 C45 120.4(6) . .
C52 C51 C50 119.6(9) . .
C52 C51 C56 120.0(8) . .
C50 C51 C56 120.3(7) . .
C51 C52 C53 120.3(8) . .
C51 C52 H52 119.8 . .
C53 C52 H52 119.9 . .
C52 C53 C54 122.5(8) . .
C52 C53 H53 118.7 . .
C54 C53 H53 118.7 . .
C53 C54 C55 118.1(9) . .
C53 C54 H54 120.9 . .
C55 C54 H54 120.9 . .
C50 C55 C54 119.0(6) . .
C50 C55 C57 120.8(5) . .
C54 C55 C57 120.2(7) . .
C51 C56 H56A 109.5 . .
C51 C56 H56B 109.5 . .
H56A C56 H56B 109.5 . .
C51 C56 H56C 109.5 . .
H56A C56 H56C 109.5 . .
H56B C56 H56C 109.5 . .
C55 C57 H57A 109.5 . .
C55 C57 H57B 109.5 . .
H57A C57 H57B 109.5 . .
C55 C57 H57C 109.5 . .
H57A C57 H57C 109.5 . .
H57B C57 H57C 109.5 . .
C59 C58 C63 121.7(6) . .
C59 C58 N9 118.2(5) . .
C63 C58 N9 120.0(6) . .
C58 C59 C60 118.3(7) . .
C58 C59 C64 120.7(5) . .
C60 C59 C64 121.0(7) . .
C61 C60 C59 121.2(9) . .
C61 C60 H60 119.4 . .
C59 C60 H60 119.4 . .
C60 C61 C62 119.8(8) . .
C60 C61 H61 120.1 . .
C62 C61 H61 120.1 . .
C61 C62 C63 122.3(8) . .
C61 C62 H62 118.9 . .
C63 C62 H62 118.9 . .
C58 C63 C62 116.7(9) . .
C58 C63 C67 122.2(7) . .
C62 C63 C67 121.1(8) . .
C59 C64 C65 114.7(5) . .
C59 C64 C66 111.6(5) . .
C65 C64 C66 110.3(5) . .
C59 C64 H64 106.6 . .
C65 C64 H64 106.6 . .
C66 C64 H64 106.6 . .
C64 C65 H65A 109.5 . .
C64 C65 H65B 109.5 . .
H65A C65 H65B 109.5 . .
C64 C65 H65C 109.5 . .
H65A C65 H65C 109.5 . .
H65B C65 H65C 109.5 . .
C64 C66 H66A 109.5 . .
C64 C66 H66B 109.5 . .
H66A C66 H66B 109.5 . .
C64 C66 H66C 109.5 . .
H66A C66 H66C 109.5 . .
H66B C66 H66C 109.5 . .
C63 C67 C68 108.9(8) . .
C63 C67 C69 113.0(9) . .
C68 C67 C69 112.1(7) . .
C63 C67 H67 107.5 . .
C68 C67 H67 107.5 . .
C69 C67 H67 107.5 . .
C67 C68 H68A 109.5 . .
C67 C68 H68B 109.5 . .
H68A C68 H68B 109.5 . .
C67 C68 H68C 109.5 . .
H68A C68 H68C 109.5 . .
H68B C68 H68C 109.5 . .
C67 C69 H69A 109.5 . .
C67 C69 H69B 109.5 . .
H69A C69 H69B 109.5 . .
C67 C69 H69C 109.5 . .
H69A C69 H69C 109.5 . .
H69B C69 H69C 109.5 . .
N10 C70 C71 123.3(5) . .
N10 C70 H70 118.3 . .
C71 C70 H70 118.3 . .
C72 C71 C70 120.8(5) . .
C72 C71 H71 119.6 . .
C70 C71 H71 119.6 . .
C71 C72 C73 115.7(4) . .
C71 C72 C72 122.6(5) . 2_566
C73 C72 C72 121.7(5) . 2_566
C74 C73 C72 120.1(5) . .
C74 C73 H73 120.0 . .
C72 C73 H73 120.0 . .
N10 C74 C73 124.2(5) . .
N10 C74 H74 117.9 . .
C73 C74 H74 117.9 . .
C75 O1 C78 100.9(11) . .
O1 C75 C76 114.6(12) . .
O1 C75 H75A 108.6 . .
C76 C75 H75A 108.6 . .
O1 C75 H75B 108.6 . .
C76 C75 H75B 108.6 . .
H75A C75 H75B 107.6 . .
C77 C76 C75 105.2(13) . .
C77 C76 H76A 110.7 . .
C75 C76 H76A 110.7 . .
C77 C76 H76B 110.7 . .
C75 C76 H76B 110.7 . .
H76A C76 H76B 108.8 . .
C76 C77 C78 103.2(12) . .
C76 C77 H77A 111.1 . .
C78 C77 H77A 111.1 . .
C76 C77 H77B 111.1 . .
C78 C77 H77B 111.1 . .
H77A C77 H77B 109.1 . .
O1 C78 C77 113.3(12) . .
O1 C78 H78A 108.9 . .
C77 C78 H78A 108.9 . .
O1 C78 H78B 108.9 . .
C77 C78 H78B 108.9 . .
H78A C78 H78B 107.7 . .
C82A O2 C79 120.4(13) . .
C79 O2 C82 90.1(12) . .
O2 C79 C80A 95.2(11) . .
O2 C79 C80 131.2(12) . .
O2 C79 H79A 104.4 . .
C80A C79 H79A 142.1 . .
C80 C79 H79A 104.4 . .
O2 C79 H79B 104.4 . .
C80A C79 H79B 100.2 . .
C80 C79 H79B 104.4 . .
H79A C79 H79B 105.6 . .
C79 C80 C81 92.4(15) . .
C79 C80 H80A 113.2 . .
C81 C80 H80A 113.2 . .
C79 C80 H80B 113.2 . .
C81 C80 H80B 113.2 . .
H80A C80 H80B 110.6 . .
C80 C81 C82 108.3(16) . .
C80 C81 H81A 110.0 . .
C82 C81 H81A 110.0 . .
C80 C81 H81B 110.0 . .
C82 C81 H81B 110.0 . .
H81A C81 H81B 108.4 . .
O2 C82 C81 113.1(14) . .
O2 C82 H82A 109.0 . .
C81 C82 H82A 109.0 . .
O2 C82 H82B 109.0 . .
C81 C82 H82B 109.0 . .
H82A C82 H82B 107.8 . .
C79 C80A C81A 108.2(12) . .
C79 C80A H80C 110.1 . .
C81A C80A H80C 110.1 . .
C79 C80A H80D 110.1 . .
C81A C80A H80D 110.1 . .
H80C C80A H80D 108.4 . .
C80A C81A C82A 102.7(14) . .
C80A C81A H81C 111.2 . .
C82A C81A H81C 111.2 . .
C80A C81A H81D 111.2 . .
C82A C81A H81D 111.2 . .
H81C C81A H81D 109.1 . .
O2 C82A C81A 97.7(13) . .
O2 C82A H82C 112.2 . .
C81A C82A H82C 112.2 . .
O2 C82A H82D 112.2 . .
C81A C82A H82D 112.2 . .
H82C C82A H82D 109.8 . .
C83 O3 C86 102.5(14) . .
O3 C83 C84 103.2(12) . .
O3 C83 C84A 113.6(11) . .
C84 C83 C84A 50.6(11) . .
O3 C83 H83A 111.1 . .
C84 C83 H83A 111.1 . .
C84A C83 H83A 61.1 . .
O3 C83 H83B 111.1 . .
C84 C83 H83B 111.1 . .
C84A C83 H83B 134.6 . .
H83A C83 H83B 109.1 . .
C85 C84 C83 99.1(10) . .
C85 C84 H84A 112.0 . .
C83 C84 H84A 112.0 . .
C85 C84 H84B 111.9 . .
C83 C84 H84B 111.9 . .
H84A C84 H84B 109.6 . .
C85 C84A C83 98.2(10) . .
C85 C84A H84C 112.1 . .
C83 C84A H84C 112.1 . .
C85 C84A H84D 112.1 . .
C83 C84A H84D 112.1 . .
H84C C84A H84D 109.8 . .
C84A C85 C84 54.4(11) . .
C84A C85 C86 109.8(11) . .
C84 C85 C86 86.4(14) . .
C84A C85 H85A 59.9 . .
C84 C85 H85A 114.3 . .
C86 C85 H85A 114.2 . .
C84A C85 H85B 133.6 . .
C84 C85 H85B 114.3 . .
C86 C85 H85B 114.3 . .
H85A C85 H85B 111.4 . .
C85 C86 O3 105.6(10) . .
C85 C86 H86A 110.6 . .
O3 C86 H86A 110.6 . .
C85 C86 H86B 110.6 . .
O3 C86 H86B 110.6 . .
H86A C86 H86B 108.8 . .
C87 O4 C90 106.0(8) . .
O4 C87 C88 110.9(11) . .
O4 C87 H87A 109.5 . .
C88 C87 H87A 109.5 . .
O4 C87 H87B 109.5 . .
C88 C87 H87B 109.5 . .
H87A C87 H87B 108.0 . .
C87 C88 C89 101.4(9) . .
C87 C88 H88A 111.5 . .
C89 C88 H88A 111.5 . .
C87 C88 H88B 111.5 . .
C89 C88 H88B 111.5 . .
H88A C88 H88B 109.3 . .
C90 C89 C88 106.9(8) . .
C90 C89 H89A 110.3 . .
C88 C89 H89A 110.3 . .
C90 C89 H89B 110.3 . .
C88 C89 H89B 110.3 . .
H89A C89 H89B 108.6 . .
O4 C90 C89 108.4(9) . .
O4 C90 H90A 110.0 . .
C89 C90 H90A 110.0 . .
O4 C90 H90B 110.0 . .
C89 C90 H90B 110.0 . .
H90A C90 H90B 108.4 . .
C91 O5 C94 107(2) . .
O5 C91 C92 110(2) . .
O5 C91 H91A 109.6 . .
C92 C91 H91A 109.6 . .
O5 C91 H91B 109.6 . .
C92 C91 H91B 109.6 . .
H91A C91 H91B 108.1 . .
C93 C92 C91 96.5(19) . .
C93 C92 H92A 112.5 . .
C91 C92 H92A 112.5 . .
C93 C92 H92B 112.5 . .
C91 C92 H92B 112.5 . .
H92A C92 H92B 110.0 . .
C94 C93 C92 113.5(18) . .
C94 C93 H93A 108.9 . .
C92 C93 H93A 108.9 . .
C94 C93 H93B 108.9 . .
C92 C93 H93B 108.9 . .
H93A C93 H93B 107.7 . .
C93 C94 O5 100.1(17) . .
C93 C94 H94A 111.8 . .
O5 C94 H94A 111.7 . .
C93 C94 H94B 111.8 . .
O5 C94 H94B 111.7 . .
H94A C94 H94B 109.5 . .
C95 O6 C98 99.0(18) . .
O6 C95 C96 102.6(18) . .
O6 C95 H95A 111.4 . .
C96 C95 H95A 111.3 . .
O6 C95 H95B 111.1 . .
C96 C95 H95B 111.2 . .
H95A C95 H95B 109.2 . .
C97 C96 C95 107.8(17) . .
C97 C96 H96A 110.1 . .
C95 C96 H96A 110.1 . .
C97 C96 H96B 110.2 . .
C95 C96 H96B 110.1 . .
H96A C96 H96B 108.5 . .
C96 C97 C98 93.8(18) . .
C96 C97 H97A 112.9 . .
C98 C97 H97A 113.0 . .
C96 C97 H97B 113.0 . .
C98 C97 H97B 112.9 . .
H97A C97 H97B 110.4 . .
O6 C98 C97 98.1(19) . .
O6 C98 H98A 112.2 . .
C97 C98 H98A 112.1 . .
O6 C98 H98B 112.1 . .
C97 C98 H98B 112.1 . .
H98A C98 H98B 109.8 . .
C102 O7 C99 103.6(16) . .
O7 C99 C100 113.4(18) . .
O7 C99 H99A 108.9 . .
C100 C99 H99A 108.9 . .
O7 C99 H99B 108.9 . .
C100 C99 H99B 108.9 . .
H99A C99 H99B 107.7 . .
C99 C100 C101 93.7(18) . .
C99 C100 H10B 113.0 . .
C101 C100 H10B 113.0 . .
C99 C100 H10C 113.0 . .
C101 C100 H10C 112.9 . .
H10B C100 H10C 110.4 . .
C102 C101 C100 105(2) . .
C102 C101 H10D 110.7 . .
C100 C101 H10D 110.7 . .
C102 C101 H10E 110.7 . .
C100 C101 H10E 110.7 . .
H10D C101 H10E 108.8 . .
O7 C102 C101 97.4(19) . .
O7 C102 H10F 112.3 . .
C101 C102 H10F 112.3 . .
O7 C102 H10G 112.3 . .
C101 C102 H10G 112.3 . .
H10F C102 H10G 109.9 . .

loop_
_geom_bond_atom_site_label_1
_geom_bond_atom_site_label_2
_geom_bond_distance
_geom_bond_site_symmetry_2
Cr1 N6 2.020(4) .
Cr1 N3 2.053(4) .
Cr1 N2 2.093(4) .
Cr1 N1 2.104(4) .
Cr1 N5 2.365(4) .
Cr2 N7 2.018(4) .
Cr2 N4 2.062(4) 2_576
Cr2 N9 2.098(4) .
Cr2 N8 2.103(4) .
Cr2 N10 2.309(4) .
N1 C1 1.354(18) .
N1 C5 1.367(6) .
N1 C1A 1.404(19) .
N2 C5 1.322(6) .
N2 C14 1.424(5) .
N3 C30 1.358(6) .
N3 C26 1.369(6) .
N4 C34 1.352(6) .
N4 C33 1.375(6) .
N4 Cr2 2.062(4) 2_576
N5 C40 1.324(8) .
N5 C36 1.332(8) .
N6 C41 1.384(5) .
N6 C44 1.387(6) .
N7 C42 1.383(6) .
N7 C43 1.383(5) .
N8 C45 1.354(6) .
N8 C49 1.386(6) .
N9 C49 1.334(6) .
N9 C58 1.423(7) .
N10 C70 1.322(6) .
N10 C74 1.332(6) .
C1 C2 1.393(14) .
C1 C6 1.498(14) .
C2 C3 1.377(14) .
C2 H2 0.9300 .
C3 C4 1.38(2) .
C3 H3 0.9300 .
C6 C7 1.34(2) .
C6 C11 1.41(2) .
C7 C8 1.371(15) .
C7 C12 1.54(2) .
C8 C9 1.35(2) .
C8 H8 0.9300 .
C9 C10 1.40(2) .
C9 H9 0.9300 .
C10 C11 1.414(14) .
C10 H10 0.9300 .
C11 C13 1.53(2) .
C12 H12A 0.9600 .
C12 H12B 0.9600 .
C12 H12C 0.9600 .
C13 H13A 0.9600 .
C13 H13B 0.9600 .
C13 H13C 0.9600 .
C1A C2A 1.398(14) .
C1A C6A 1.505(14) .
C2A C3A 1.378(14) .
C2A H2A 0.9300 .
C3A C4 1.452(17) .
C3A H3A 0.9300 .
C6A C7A 1.34(2) .
C6A C11A 1.42(2) .
C7A C8A 1.373(15) .
C7A C12A 1.54(2) .
C8A C9A 1.35(2) .
C8A H8A 0.9300 .
C9A C10A 1.38(2) .
C9A H9A 0.9300 .
C10A C11A 1.409(15) .
C10A H10A 0.9300 .
C11A C13A 1.54(2) .
C12A H12D 0.9600 .
C12A H12E 0.9600 .
C12A H12F 0.9600 .
C13A H13D 0.9600 .
C13A H13E 0.9600 .
C13A H13F 0.9600 .
C4 C5 1.423(7) .
C4 H4 0.9300 .
C14 C15 1.397(7) .
C14 C19 1.401(7) .
C15 C16 1.403(7) .
C15 C20 1.513(8) .
C16 C17 1.371(9) .
C16 H16 0.9300 .
C17 C18 1.348(9) .
C17 H17 0.9300 .
C18 C19 1.406(7) .
C18 H18 0.9300 .
C19 C23A 1.526(14) .
C19 C23 1.562(15) .
C20 C22 1.488(11) .
C20 C21 1.515(11) .
C20 H20 0.9800 .
C21 H21A 0.9600 .
C21 H21B 0.9600 .
C21 H21C 0.9600 .
C22 H22A 0.9600 .
C22 H22B 0.9600 .
C22 H22C 0.9600 .
C23 C24 1.522(15) .
C23 C25 1.528(16) .
C23 H23 0.9800 .
C24 H24A 0.9600 .
C24 H24B 0.9600 .
C24 H24C 0.9600 .
C25 H25A 0.9600 .
C25 H25B 0.9600 .
C25 H25C 0.9600 .
C23A C24A 1.516(15) .
C23A C25A 1.533(17) .
C23A H23A 0.9800 .
C24A H24D 0.9600 .
C24A H24E 0.9600 .
C24A H24F 0.9600 .
C25A H25D 0.9600 .
C25A H25E 0.9600 .
C25A H25F 0.9600 .
C26 C27 1.362(6) .
C26 H26 0.9300 .
C27 C28 1.437(6) .
C27 H27 0.9300 .
C28 C29 1.407(7) .
C28 C31 1.427(6) .
C29 C30 1.370(6) .
C29 H29 0.9300 .
C30 H30 0.9300 .
C31 C32 1.414(7) .
C31 C35 1.433(6) .
C32 C33 1.370(6) .
C32 H32 0.9300 .
C33 H33 0.9300 .
C34 C35 1.369(6) .
C34 H34 0.9300 .
C35 H35 0.9300 .
C36 C37 1.381(8) .
C36 H36 0.9300 .
C37 C38 1.392(9) .
C37 H37 0.9300 .
C38 C39 1.378(9) .
C38 C38 1.479(10) 2_676
C39 C40 1.380(9) .
C39 H39 0.9300 .
C40 H40 0.9300 .
C41 C42 1.352(6) .
C41 H41 0.9300 .
C42 H42 0.9300 .
C43 C44 1.348(6) .
C43 H43 0.9300 .
C44 H44 0.9300 .
C45 C46 1.378(7) .
C45 C50 1.493(8) .
C46 C47 1.396(9) .
C46 H46 0.9300 .
C47 C48 1.363(8) .
C47 H47 0.9300 .
C48 C49 1.422(7) .
C48 H48 0.9300 .
C50 C55 1.394(9) .
C50 C51 1.426(8) .
C51 C52 1.355(12) .
C51 C56 1.513(12) .
C52 C53 1.362(14) .
C52 H52 0.9300 .
C53 C54 1.400(13) .
C53 H53 0.9300 .
C54 C55 1.412(9) .
C54 H54 0.9300 .
C55 C57 1.487(9) .
C56 H56A 0.9600 .
C56 H56B 0.9600 .
C56 H56C 0.9600 .
C57 H57A 0.9600 .
C57 H57B 0.9600 .
C57 H57C 0.9600 .
C58 C59 1.397(9) .
C58 C63 1.408(9) .
C59 C60 1.409(8) .
C59 C64 1.522(9) .
C60 C61 1.364(13) .
C60 H60 0.9300 .
C61 C62 1.373(14) .
C61 H61 0.9300 .
C62 C63 1.412(12) .
C62 H62 0.9300 .
C63 C67 1.500(12) .
C64 C65 1.523(9) .
C64 C66 1.528(8) .
C64 H64 0.9800 .
C65 H65A 0.9600 .
C65 H65B 0.9600 .
C65 H65C 0.9600 .
C66 H66A 0.9600 .
C66 H66B 0.9600 .
C66 H66C 0.9600 .
C67 C68 1.526(12) .
C67 C69 1.554(11) .
C67 H67 0.9800 .
C68 H68A 0.9600 .
C68 H68B 0.9600 .
C68 H68C 0.9600 .
C69 H69A 0.9600 .
C69 H69B 0.9600 .
C69 H69C 0.9600 .
C70 C71 1.388(7) .
C70 H70 0.9300 .
C71 C72 1.373(7) .
C71 H71 0.9300 .
C72 C73 1.385(7) .
C72 C72 1.481(9) 2_566
C73 C74 1.374(7) .
C73 H73 0.9300 .
C74 H74 0.9300 .
O1 C75 1.375(13) .
O1 C78 1.393(12) .
C75 C76 1.442(18) .
C75 H75A 0.9700 .
C75 H75B 0.9700 .
C76 C77 1.415(16) .
C76 H76A 0.9700 .
C76 H76B 0.9700 .
C77 C78 1.489(16) .
C77 H77A 0.9700 .
C77 H77B 0.9700 .
C78 H78A 0.9700 .
C78 H78B 0.9700 .
O2 C82A 1.485(15) .
O2 C79 1.501(12) .
O2 C82 1.583(17) .
C79 C80A 1.511(15) .
C79 C80 1.542(18) .
C79 H79A 0.9700 .
C79 H79B 0.9700 .
C80 C81 1.56(2) .
C80 H80A 0.9700 .
C80 H80B 0.9700 .
C81 C82 1.60(2) .
C81 H81A 0.9700 .
C81 H81B 0.9700 .
C82 H82A 0.9700 .
C82 H82B 0.9700 .
C80A C81A 1.55(2) .
C80A H80C 0.9700 .
C80A H80D 0.9700 .
C81A C82A 1.555(19) .
C81A H81C 0.9700 .
C81A H81D 0.9700 .
C82A H82C 0.9700 .
C82A H82D 0.9700 .
O3 C83 1.307(14) .
O3 C86 1.59(2) .
C83 C84 1.560(15) .
C83 C84A 1.621(15) .
C83 H83A 0.9700 .
C83 H83B 0.9700 .
C84 C85 1.510(18) .
C84 H84A 0.9700 .
C84 H84B 0.9700 .
C84A C85 1.468(16) .
C84A H84C 0.9700 .
C84A H84D 0.9700 .
C85 C86 1.53(2) .
C85 H85A 0.9700 .
C85 H85B 0.9700 .
C86 H86A 0.9700 .
C86 H86B 0.9700 .
O4 C87 1.367(12) .
O4 C90 1.405(10) .
C87 C88 1.419(14) .
C87 H87A 0.9700 .
C87 H87B 0.9700 .
C88 C89 1.497(14) .
C88 H88A 0.9700 .
C88 H88B 0.9700 .
C89 C90 1.414(13) .
C89 H89A 0.9700 .
C89 H89B 0.9700 .
C90 H90A 0.9700 .
C90 H90B 0.9700 .
O5 C91 1.446(19) .
O5 C94 1.450(16) .
C91 C92 1.530(15) .
C91 H91A 0.9700 .
C91 H91B 0.9700 .
C92 C93 1.516(17) .
C92 H92A 0.9700 .
C92 H92B 0.9700 .
C93 C94 1.425(16) .
C93 H93A 0.9700 .
C93 H93B 0.9700 .
C94 H94A 0.9700 .
C94 H94B 0.9700 .
O6 C95 1.446(18) .
O6 C98 1.491(19) .
C95 C96 1.521(19) .
C95 H95A 0.9700 .
C95 H95B 0.9700 .
C96 C97 1.487(18) .
C96 H96A 0.9700 .
C96 H96B 0.9700 .
C97 C98 1.543(19) .
C97 H97A 0.9700 .
C97 H97B 0.9700 .
C98 H98A 0.9700 .
C98 H98B 0.9700 .
O7 C102 1.384(17) .
O7 C99 1.422(19) .
C99 C100 1.531(18) .
C99 H99A 0.9700 .
C99 H99B 0.9700 .
C100 C101 1.560(18) .
C100 H10B 0.9700 .
C100 H10C 0.9700 .
C101 C102 1.555(18) .
C101 H10D 0.9700 .
C101 H10E 0.9700 .
C102 H10F 0.9700 .
C102 H10G 0.9700 .

loop_
_geom_torsion_atom_site_label_1
_geom_torsion_atom_site_label_2
_geom_torsion_atom_site_label_3
_geom_torsion_atom_site_label_4
_geom_torsion
_geom_torsion_site_symmetry_1
_geom_torsion_site_symmetry_4
N6 Cr1 N1 C1 -170.4(16) . .
N3 Cr1 N1 C1 -27.3(16) . .
N2 Cr1 N1 C1 163.9(17) . .
N5 Cr1 N1 C1 69.5(16) . .
N6 Cr1 N1 C5 24.9(8) . .
N3 Cr1 N1 C5 167.9(3) . .
N2 Cr1 N1 C5 -0.8(3) . .
N5 Cr1 N1 C5 -95.3(3) . .
N6 Cr1 N1 C1A -127.7(15) . .
N3 Cr1 N1 C1A 15.3(15) . .
N2 Cr1 N1 C1A -153.4(15) . .
N5 Cr1 N1 C1A 112.1(15) . .
N6 Cr1 N2 C5 -171.7(3) . .
N3 Cr1 N2 C5 -34.6(6) . .
N1 Cr1 N2 C5 0.9(3) . .
N5 Cr1 N2 C5 96.1(3) . .
N6 Cr1 N2 C14 0.3(6) . .
N3 Cr1 N2 C14 137.4(6) . .
N1 Cr1 N2 C14 172.8(6) . .
N5 Cr1 N2 C14 -91.9(6) . .
N6 Cr1 N3 C30 -108.0(4) . .
N2 Cr1 N3 C30 114.1(5) . .
N1 Cr1 N3 C30 82.2(4) . .
N5 Cr1 N3 C30 -17.0(4) . .
N6 Cr1 N3 C26 69.0(4) . .
N2 Cr1 N3 C26 -68.9(6) . .
N1 Cr1 N3 C26 -100.8(4) . .
N5 Cr1 N3 C26 160.0(4) . .
N6 Cr1 N5 C40 -162.4(5) . .
N3 Cr1 N5 C40 104.2(5) . .
N2 Cr1 N5 C40 -61.3(5) . .
N1 Cr1 N5 C40 2.9(5) . .
N6 Cr1 N5 C36 28.2(4) . .
N3 Cr1 N5 C36 -65.2(5) . .
N2 Cr1 N5 C36 129.4(4) . .
N1 Cr1 N5 C36 -166.4(4) . .
N3 Cr1 N6 C41 174.7(3) . .
N2 Cr1 N6 C41 -18.4(4) . .
N1 Cr1 N6 C41 -41.7(8) . .
N5 Cr1 N6 C41 79.4(4) . .
N3 Cr1 N6 C44 7.4(4) . .
N2 Cr1 N6 C44 174.4(4) . .
N1 Cr1 N6 C44 151.1(6) . .
N5 Cr1 N6 C44 -87.8(4) . .
N4 Cr2 N7 C42 173.9(3) 2_576 .
N9 Cr2 N7 C42 -26.5(4) . .
N8 Cr2 N7 C42 -21.9(8) . .
N10 Cr2 N7 C42 72.2(3) . .
N4 Cr2 N7 C43 9.4(4) 2_576 .
N9 Cr2 N7 C43 169.0(4) . .
N8 Cr2 N7 C43 173.6(5) . .
N10 Cr2 N7 C43 -92.3(4) . .
N7 Cr2 N8 C45 178.6(6) . .
N4 Cr2 N8 C45 -17.5(6) 2_576 .
N9 Cr2 N8 C45 -176.4(6) . .
N10 Cr2 N8 C45 85.2(6) . .
N7 Cr2 N8 C49 -6.6(7) . .
N4 Cr2 N8 C49 157.3(3) 2_576 .
N9 Cr2 N8 C49 -1.5(3) . .
N10 Cr2 N8 C49 -99.9(3) . .
N7 Cr2 N9 C49 -179.8(3) . .
N4 Cr2 N9 C49 -56.6(5) 2_576 .
N8 Cr2 N9 C49 1.6(3) . .
N10 Cr2 N9 C49 91.0(3) . .
N7 Cr2 N9 C58 -14.8(6) . .
N4 Cr2 N9 C58 108.4(6) 2_576 .
N8 Cr2 N9 C58 166.6(6) . .
N10 Cr2 N9 C58 -104.0(6) . .
N7 Cr2 N10 C70 -136.5(5) . .
N4 Cr2 N10 C70 130.7(4) 2_576 .
N9 Cr2 N10 C70 -36.2(5) . .
N8 Cr2 N10 C70 28.2(5) . .
N7 Cr2 N10 C74 32.7(5) . .
N4 Cr2 N10 C74 -60.2(5) 2_576 .
N9 Cr2 N10 C74 133.0(5) . .
N8 Cr2 N10 C74 -162.6(5) . .
C5 N1 C1 C2 -8(2) . .
C1A N1 C1 C2 75(3) . .
Cr1 N1 C1 C2 -169.8(11) . .
C5 N1 C1 C6 176.9(12) . .
C1A N1 C1 C6 -100(3) . .
Cr1 N1 C1 C6 15(3) . .
N1 C1 C2 C3 8(3) . .
C6 C1 C2 C3 -177.3(18) . .
C1 C2 C3 C4 -13(3) . .
N1 C1 C6 C7 73(2) . .
C2 C1 C6 C7 -102(2) . .
N1 C1 C6 C11 -106.5(19) . .
C2 C1 C6 C11 79(2) . .
C11 C6 C7 C8 2(3) . .
C1 C6 C7 C8 -177.5(17) . .
C11 C6 C7 C12 -177.7(18) . .
C1 C6 C7 C12 3(3) . .
C6 C7 C8 C9 -3(3) . .
C12 C7 C8 C9 176.3(18) . .
C7 C8 C9 C10 4(2) . .
C8 C9 C10 C11 -2(2) . .
C7 C6 C11 C10 -1(2) . .
C1 C6 C11 C10 178.9(14) . .
C7 C6 C11 C13 178.9(18) . .
C1 C6 C11 C13 -2(2) . .
C9 C10 C11 C6 1(2) . .
C9 C10 C11 C13 -178.7(15) . .
C1 N1 C1A C2A -102(3) . .
C5 N1 C1A C2A 9(2) . .
Cr1 N1 C1A C2A 157.6(11) . .
C1 N1 C1A C6A 74(2) . .
C5 N1 C1A C6A -175.7(11) . .
Cr1 N1 C1A C6A -27(2) . .
N1 C1A C2A C3A -5(3) . .
C6A C1A C2A C3A -179.9(16) . .
C1A C2A C3A C4 6(2) . .
C2A C1A C6A C7A -99(2) . .
N1 C1A C6A C7A 86(2) . .
C2A C1A C6A C11A 82(2) . .
N1 C1A C6A C11A -93.9(17) . .
C11A C6A C7A C8A 0(3) . .
C1A C6A C7A C8A -179.6(17) . .
C11A C6A C7A C12A -176.7(15) . .
C1A C6A C7A C12A 4(2) . .
C6A C7A C8A C9A -1(3) . .
C12A C7A C8A C9A 175.8(16) . .
C7A C8A C9A C10A 2(3) . .
C8A C9A C10A C11A -3(3) . .
C9A C10A C11A C6A 2(2) . .
C9A C10A C11A C13A 178.9(17) . .
C7A C6A C11A C10A 0(2) . .
C1A C6A C11A C10A 179.3(15) . .
C7A C6A C11A C13A -177.7(17) . .
C1A C6A C11A C13A 2(2) . .
C2 C3 C4 C5 16(2) . .
C2 C3 C4 C3A -93(3) . .
C2A C3A C4 C3 74(2) . .
C2A C3A C4 C5 -13(2) . .
C14 N2 C5 N1 -176.0(4) . .
Cr1 N2 C5 N1 -1.3(5) . .
C14 N2 C5 C4 3.6(9) . .
Cr1 N2 C5 C4 178.4(6) . .
C1 N1 C5 N2 -168.1(12) . .
C1A N1 C5 N2 165.0(9) . .
Cr1 N1 C5 N2 1.3(4) . .
C1 N1 C5 C4 12.2(14) . .
C1A N1 C5 C4 -14.7(11) . .
Cr1 N1 C5 C4 -178.4(5) . .
C3 C4 C5 N2 165.2(11) . .
C3A C4 C5 N2 -162.5(10) . .
C3 C4 C5 N1 -15.2(13) . .
C3A C4 C5 N1 17.2(13) . .
C5 N2 C14 C15 -94.8(6) . .
Cr1 N2 C14 C15 94.5(7) . .
C5 N2 C14 C19 89.4(6) . .
Cr1 N2 C14 C19 -81.3(7) . .
C19 C14 C15 C16 -4.3(8) . .
N2 C14 C15 C16 180.0(5) . .
C19 C14 C15 C20 174.6(6) . .
N2 C14 C15 C20 -1.1(7) . .
C14 C15 C16 C17 1.6(9) . .
C20 C15 C16 C17 -177.2(6) . .
C15 C16 C17 C18 2.0(10) . .
C16 C17 C18 C19 -2.9(10) . .
C15 C14 C19 C18 3.4(9) . .
N2 C14 C19 C18 179.2(5) . .
C15 C14 C19 C23A 169.2(12) . .
N2 C14 C19 C23A -15.0(14) . .
C15 C14 C19 C23 -161.7(9) . .
N2 C14 C19 C23 14.1(11) . .
C17 C18 C19 C14 0.2(10) . .
C17 C18 C19 C23A -166.1(12) . .
C17 C18 C19 C23 165.3(10) . .
C14 C15 C20 C22 -117.7(6) . .
C16 C15 C20 C22 61.2(8) . .
C14 C15 C20 C21 116.5(7) . .
C16 C15 C20 C21 -64.6(9) . .
C14 C19 C23 C24 -102.7(13) . .
C18 C19 C23 C24 92.3(16) . .
C23A C19 C23 C24 0(2) . .
C14 C19 C23 C25 132(2) . .
C18 C19 C23 C25 -33(3) . .
C23A C19 C23 C25 -126(4) . .
C14 C19 C23A C24A -123.5(15) . .
C18 C19 C23A C24A 42(2) . .
C23 C19 C23A C24A 144(4) . .
C14 C19 C23A C25A 119(2) . .
C18 C19 C23A C25A -75(2) . .
C23 C19 C23A C25A 26(3) . .
C30 N3 C26 C27 0.6(7) . .
Cr1 N3 C26 C27 -176.7(4) . .
N3 C26 C27 C28 1.2(8) . .
C26 C27 C28 C29 -1.8(7) . .
C26 C27 C28 C31 177.5(4) . .
C31 C28 C29 C30 -178.5(5) . .
C27 C28 C29 C30 0.9(7) . .
C26 N3 C30 C29 -1.6(7) . .
Cr1 N3 C30 C29 175.6(4) . .
C28 C29 C30 N3 0.8(8) . .
C29 C28 C31 C32 -179.1(5) . .
C27 C28 C31 C32 1.6(7) . .
C29 C28 C31 C35 3.5(7) . .
C27 C28 C31 C35 -175.8(4) . .
C28 C31 C32 C33 -176.8(4) . .
C35 C31 C32 C33 0.7(6) . .
C31 C32 C33 N4 0.8(7) . .
C34 N4 C33 C32 -1.8(6) . .
Cr2 N4 C33 C32 172.2(4) 2_576 .
C33 N4 C34 C35 1.2(7) . .
Cr2 N4 C34 C35 -172.5(4) 2_576 .
N4 C34 C35 C31 0.3(8) . .
C32 C31 C35 C34 -1.3(7) . .
C28 C31 C35 C34 176.3(4) . .
C40 N5 C36 C37 -1.9(9) . .
Cr1 N5 C36 C37 168.3(5) . .
N5 C36 C37 C38 0.4(10) . .
C36 C37 C38 C39 1.2(9) . .
C36 C37 C38 C38 -178.7(7) . 2_676
C37 C38 C39 C40 -1.4(10) . .
C38 C38 C39 C40 178.6(7) 2_676 .
C36 N5 C40 C39 1.7(10) . .
Cr1 N5 C40 C39 -168.1(6) . .
C38 C39 C40 N5 -0.1(12) . .
C44 N6 C41 C42 0.1(7) . .
Cr1 N6 C41 C42 -169.0(4) . .
N6 C41 C42 N7 -0.4(8) . .
C43 N7 C42 C41 0.7(7) . .
Cr2 N7 C42 C41 -166.1(4) . .
C42 N7 C43 C44 -1.0(7) . .
Cr2 N7 C43 C44 164.5(4) . .
N7 C43 C44 N6 0.9(8) . .
C41 N6 C44 C43 -0.4(7) . .
Cr1 N6 C44 C43 167.9(4) . .
C49 N8 C45 C46 -1.2(7) . .
Cr2 N8 C45 C46 172.8(4) . .
C49 N8 C45 C50 179.3(4) . .
Cr2 N8 C45 C50 -6.7(9) . .
N8 C45 C46 C47 0.8(8) . .
C50 C45 C46 C47 -179.7(6) . .
C45 C46 C47 C48 0.0(10) . .
C46 C47 C48 C49 -0.5(10) . .
C58 N9 C49 N8 -172.0(4) . .
Cr2 N9 C49 N8 -2.3(4) . .
C58 N9 C49 C48 6.2(9) . .
Cr2 N9 C49 C48 175.9(5) . .
C45 N8 C49 N9 179.1(4) . .
Cr2 N8 C49 N9 2.3(4) . .
C45 N8 C49 C48 0.7(7) . .
Cr2 N8 C49 C48 -176.1(5) . .
C47 C48 C49 N9 -177.9(6) . .
C47 C48 C49 N8 0.2(9) . .
N8 C45 C50 C55 86.7(6) . .
C46 C45 C50 C55 -92.8(7) . .
N8 C45 C50 C51 -93.7(6) . .
C46 C45 C50 C51 86.8(7) . .
C55 C50 C51 C52 0.2(8) . .
C45 C50 C51 C52 -179.3(5) . .
C55 C50 C51 C56 176.8(5) . .
C45 C50 C51 C56 -2.8(8) . .
C50 C51 C52 C53 -1.5(11) . .
C56 C51 C52 C53 -178.1(7) . .
C51 C52 C53 C54 2.1(13) . .
C52 C53 C54 C55 -1.3(12) . .
C51 C50 C55 C54 0.5(8) . .
C45 C50 C55 C54 -179.9(5) . .
C51 C50 C55 C57 -179.2(5) . .
C45 C50 C55 C57 0.4(8) . .
C53 C54 C55 C50 0.0(9) . .
C53 C54 C55 C57 179.7(6) . .
C49 N9 C58 C59 110.1(6) . .
Cr2 N9 C58 C59 -52.3(8) . .
C49 N9 C58 C63 -73.7(7) . .
Cr2 N9 C58 C63 123.9(6) . .
C63 C58 C59 C60 3.0(8) . .
N9 C58 C59 C60 179.1(5) . .
C63 C58 C59 C64 -175.0(5) . .
N9 C58 C59 C64 1.1(7) . .
C58 C59 C60 C61 0.3(9) . .
C64 C59 C60 C61 178.2(6) . .
C59 C60 C61 C62 -3.0(11) . .
C60 C61 C62 C63 2.6(13) . .
C59 C58 C63 C62 -3.3(9) . .
N9 C58 C63 C62 -179.4(5) . .
C59 C58 C63 C67 173.3(6) . .
N9 C58 C63 C67 -2.7(9) . .
C61 C62 C63 C58 0.6(11) . .
C61 C62 C63 C67 -176.1(8) . .
C58 C59 C64 C65 157.7(5) . .
C60 C59 C64 C65 -20.1(8) . .
C58 C59 C64 C66 -76.0(6) . .
C60 C59 C64 C66 106.1(6) . .
C58 C63 C67 C68 -100.6(8) . .
C62 C63 C67 C68 75.9(9) . .
C58 C63 C67 C69 134.1(7) . .
C62 C63 C67 C69 -49.4(10) . .
C74 N10 C70 C71 1.3(9) . .
Cr2 N10 C70 C71 171.1(5) . .
N10 C70 C71 C72 -1.0(11) . .
C70 C71 C72 C73 -0.6(9) . .
C70 C71 C72 C72 -179.3(7) . 2_566
C71 C72 C73 C74 1.8(10) . .
C72 C72 C73 C74 -179.5(7) 2_566 .
C70 N10 C74 C73 -0.1(10) . .
Cr2 N10 C74 C73 -169.8(5) . .
C72 C73 C74 N10 -1.5(11) . .
C78 O1 C75 C76 17(2) . .
O1 C75 C76 C77 -13(3) . .
C75 C76 C77 C78 3(2) . .
C75 O1 C78 C77 -14.8(18) . .
C76 C77 C78 O1 7(2) . .
C82A O2 C79 C80A 13.9(16) . .
C82 O2 C79 C80A 25(2) . .
C82A O2 C79 C80 -9(2) . .
C82 O2 C79 C80 2(2) . .
O2 C79 C80 C81 -15(2) . .
C80A C79 C80 C81 -50.7(18) . .
C79 C80 C81 C82 19(3) . .
C82A O2 C82 C81 174(6) . .
C79 O2 C82 C81 12(3) . .
C80 C81 C82 O2 -23(4) . .
O2 C79 C80A C81A -32.9(17) . .
C80 C79 C80A C81A 121(2) . .
C79 C80A C81A C82A 42.3(19) . .
C79 O2 C82A C81A 10.2(18) . .
C82 O2 C82A C81A -11(4) . .
C80A C81A C82A O2 -29.1(16) . .
C86 O3 C83 C84 20.2(16) . .
C86 O3 C83 C84A -32.4(16) . .
O3 C83 C84 C85 -56.5(18) . .
C84A C83 C84 C85 53.3(10) . .
O3 C83 C84A C85 32.6(17) . .
C84 C83 C84A C85 -55.4(10) . .
C83 C84A C85 C84 54.0(10) . .
C83 C84A C85 C86 -16.1(15) . .
C83 C84 C85 C84A -57.3(10) . .
C83 C84 C85 C86 60.3(15) . .
C84A C85 C86 O3 0.4(17) . .
C84 C85 C86 O3 -49.6(12) . .
C83 O3 C86 C85 19.8(16) . .
C90 O4 C87 C88 -26.2(19) . .
O4 C87 C88 C89 24.4(18) . .
C87 C88 C89 C90 -13.4(16) . .
C87 O4 C90 C89 16.1(18) . .
C88 C89 C90 O4 -1.2(16) . .
C94 O5 C91 C92 -21(2) . .
O5 C91 C92 C93 -0.1(19) . .
C91 C92 C93 C94 22.5(18) . .
C92 C93 C94 O5 -35(2) . .
C91 O5 C94 C93 33(2) . .
C98 O6 C95 C96 36(4) . .
O6 C95 C96 C97 0(5) . .
C95 C96 C97 C98 -34(4) . .
C95 O6 C98 C97 -60(3) . .
C96 C97 C98 O6 56(3) . .
C102 O7 C99 C100 32(3) . .
O7 C99 C100 C101 1(3) . .
C99 C100 C101 C102 -29(3) . .
C99 O7 C102 C101 -47(3) . .
C100 C101 C102 O7 50(3) . .
